data_7133335
loop_
_publ_author_name
'Luff, Martin S.'
'Bertermann, R&#xfc;diger'
'Finze, Maik'
'Radius, Udo'

_publ_section_title
;
 The tetracyanoborate anion as a building block for the heterocubane
 cluster cage [Cr<sub>4</sub>{B(CN)<sub>4</sub>}<sub>4</sub>]<sup>4</sup>.
;
_journal_issue 65
_journal_name_full 'Chemical communications (Cambridge, England)'
_journal_page_first 8621
_journal_page_last 8624
_journal_paper_doi 10.1039/d4cc03022b
_journal_volume 60
_journal_year 2024
_chemical_formula_moiety 'C28 B4 Cr4 N16 O12, 8 (P C24 H20), 0.5 (C4 H8 O), 7 (C4 H8 O)'
_chemical_formula_sum 'C308 H280 B8 Cr8 N32 O39 P8'
_chemical_formula_weight 5803.88
_space_group_crystal_system triclinic
_space_group_IT_number 2
_space_group_name_Hall '-P 1'
_space_group_name_H-M_alt 'P -1'
_atom_sites_solution_hydrogens geom
_atom_sites_solution_primary dual
_atom_sites_solution_secondary difmap
_audit_creation_method SHELXL-2018/3
_audit_update_record
;
2024-06-19 deposited with the CCDC.	2024-07-12 downloaded from the CCDC.
;
_cell_angle_alpha 93.2220(10)
_cell_angle_beta 99.5440(10)
_cell_angle_gamma 113.6920(10)
_cell_formula_units_Z 1
_cell_length_a 16.60540(10)
_cell_length_b 18.2464(2)
_cell_length_c 27.5141(2)
_cell_measurement_reflns_used 65397
_cell_measurement_temperature 100(2)
_cell_measurement_theta_max 76.6020
_cell_measurement_theta_min 2.9510
_cell_volume 7458.23(13)
_computing_cell_refinement 'CrysAlisPro 1.171.41.93a (Rigaku OD, 2020)'
_computing_data_collection 'CrysAlisPro 1.171.41.93a (Rigaku OD, 2020)'
_computing_data_reduction 'CrysAlisPro 1.171.41.93a (Rigaku OD, 2020)'
_computing_molecular_graphics 'ShelXLe (Huebschle et all, 2011)'
_computing_publication_material 'SHELXL-2014/6 (Sheldrick, 2014)'
_computing_structure_refinement 'SHELXL-2018/3 (Sheldrick, 2018)'
_computing_structure_solution 'SHELXT 2014/5 (Sheldrick, 2014)'
_diffrn_ambient_temperature 100(2)
_diffrn_detector_area_resol_mean 10.0000
_diffrn_measured_fraction_theta_full 0.992
_diffrn_measured_fraction_theta_max 0.967
_diffrn_measurement_device_type 'XtaLAB Synergy, Dualflex, HyPix'
_diffrn_measurement_method '\w scans'
_diffrn_radiation_type CuK\a
_diffrn_radiation_wavelength 1.54184
_diffrn_reflns_av_R_equivalents 0.0692
_diffrn_reflns_av_unetI/netI 0.0447
_diffrn_reflns_Laue_measured_fraction_full 0.992
_diffrn_reflns_Laue_measured_fraction_max 0.967
_diffrn_reflns_limit_h_max 20
_diffrn_reflns_limit_h_min -20
_diffrn_reflns_limit_k_max 23
_diffrn_reflns_limit_k_min -22
_diffrn_reflns_limit_l_max 34
_diffrn_reflns_limit_l_min -30
_diffrn_reflns_number 140144
_diffrn_reflns_point_group_measured_fraction_full 0.992
_diffrn_reflns_point_group_measured_fraction_max 0.967
_diffrn_reflns_theta_full 72.000
_diffrn_reflns_theta_max 77.387
_diffrn_reflns_theta_min 2.669
_diffrn_source 'micro-focus sealed X-ray tube'
_exptl_absorpt_coefficient_mu 3.299
_exptl_absorpt_correction_T_max 1.000
_exptl_absorpt_correction_T_min 0.500
_exptl_absorpt_correction_type gaussian
_exptl_absorpt_process_details
;
CrysAlisPro 1.171.41.92a (Rigaku Oxford Diffraction, 2020)
Numerical absorption correction based on gaussian integration over
a multifaceted crystal model
Empirical absorption correction using spherical harmonics,
implemented in SCALE3 ABSPACK scaling algorithm.
;
_exptl_crystal_colour yellow
_exptl_crystal_density_diffrn 1.292
_exptl_crystal_description block
_exptl_crystal_F_000 3016
_exptl_crystal_size_max 0.180
_exptl_crystal_size_mid 0.090
_exptl_crystal_size_min 0.050
_refine_diff_density_max 1.617
_refine_diff_density_min -0.930
_refine_diff_density_rms 0.092
_refine_ls_extinction_method none
_refine_ls_goodness_of_fit_ref 1.010
_refine_ls_hydrogen_treatment constr
_refine_ls_matrix_type full
_refine_ls_number_parameters 2519
_refine_ls_number_reflns 30626
_refine_ls_number_restraints 4199
_refine_ls_restrained_S_all 1.012
_refine_ls_R_factor_all 0.0897
_refine_ls_R_factor_gt 0.0749
_refine_ls_shift/su_max 0.003
_refine_ls_shift/su_mean 0.000
_refine_ls_structure_factor_coef Fsqd
_refine_ls_weighting_details 'w=1/[\s^2^(Fo^2^)+(0.1210P)^2^+15.2988P] where P=(Fo^2^+2Fc^2^)/3'
_refine_ls_weighting_scheme calc
_refine_ls_wR_factor_gt 0.2032
_refine_ls_wR_factor_ref 0.2164
_reflns_Friedel_coverage 0.000
_reflns_number_gt 24937
_reflns_number_total 30626
_reflns_threshold_expression 'I > 2\s(I)'
_cod_data_source_file d4cc03022b2.cif
_cod_data_source_block Compound_[PPh4]4[6d]
_cod_depositor_comments 'Adding full bibliography for 7133333--7133336.cif.'
_cod_original_cell_volume 7458.23(12)
_cod_database_code 7133335
_shelx_shelxl_version_number 2018/3
_shelx_space_group_comment
;
The symmetry employed for this shelxl refinement is uniquely defined
by the following loop, which should always be used as a source of
symmetry information in preference to the above space-group names.
They are only intended as comments.
;
_shelx_estimated_absorpt_t_min 0.587
_shelx_estimated_absorpt_t_max 0.852

loop_
_space_group_symop_operation_xyz
'x, y, z'
'-x, -y, -z'

loop_
_atom_site_label
_atom_site_type_symbol
_atom_site_fract_x
_atom_site_fract_y
_atom_site_fract_z
_atom_site_U_iso_or_equiv
_atom_site_adp_type
_atom_site_occupancy
_atom_site_site_symmetry_order
_atom_site_calc_flag
_atom_site_refinement_flags_posn
_atom_site_refinement_flags_adp
_atom_site_refinement_flags_occupancy
_atom_site_disorder_assembly
_atom_site_disorder_group
P1_1 P 0.98912(11) 0.41634(12) 0.38706(7) 0.0293(4) Uani 0.5068(18) 1 d . U P A 1
C2_1 C 1.0897(7) 0.4275(8) 0.4324(5) 0.0406(9) Uani 0.5068(18) 1 d . U P A 1
C3_1 C 1.0806(6) 0.4211(6) 0.4805(3) 0.0442(9) Uani 0.5068(18) 1 d . U P A 1
H3_1 H 1.025466 0.412071 0.490192 0.053 Uiso 0.5068(18) 1 calc R U P A 1
C4_1 C 1.1556(6) 0.4284(6) 0.5143(4) 0.0471(10) Uani 0.5068(18) 1 d . U P A 1
H4_1 H 1.152119 0.426938 0.548425 0.056 Uiso 0.5068(18) 1 calc R U P A 1
C5_1 C 1.2346(7) 0.4377(6) 0.5012(4) 0.0476(11) Uani 0.5068(18) 1 d . U P A 1
H5_1 H 1.284381 0.440643 0.525160 0.057 Uiso 0.5068(18) 1 calc R U P A 1
C6_1 C 1.2395(6) 0.4425(6) 0.4517(4) 0.0441(10) Uani 0.5068(18) 1 d . U P A 1
H6_1 H 1.294450 0.450540 0.442012 0.053 Uiso 0.5068(18) 1 calc R U P A 1
C7_1 C 1.1679(6) 0.4362(6) 0.4164(3) 0.0427(9) Uani 0.5068(18) 1 d . U P A 1
H7_1 H 1.171368 0.437609 0.382316 0.051 Uiso 0.5068(18) 1 calc R U P A 1
C8_1 C 0.9971(3) 0.3767(3) 0.3283(2) 0.0291(10) Uani 0.5068(18) 1 d D U P A 1
C9_1 C 1.0540(4) 0.4290(4) 0.3010(2) 0.0303(10) Uani 0.5068(18) 1 d D U P A 1
H9_1 H 1.087114 0.484601 0.313686 0.036 Uiso 0.5068(18) 1 calc R U P A 1
C10_1 C 1.0617(5) 0.4000(5) 0.2563(3) 0.0328(12) Uani 0.5068(18) 1 d D U P A 1
H10_1 H 1.100227 0.436176 0.238009 0.039 Uiso 0.5068(18) 1 calc R U P A 1
C11_1 C 1.0153(4) 0.3194(4) 0.2365(3) 0.0338(11) Uani 0.5068(18) 1 d D U P A 1
H11_1 H 1.021871 0.299633 0.205445 0.041 Uiso 0.5068(18) 1 calc R U P A 1
C12_1 C 0.9589(5) 0.2687(5) 0.2638(3) 0.0348(13) Uani 0.5068(18) 1 d D U P A 1
H12_1 H 0.925910 0.213194 0.250787 0.042 Uiso 0.5068(18) 1 calc R U P A 1
C13_1 C 0.9490(4) 0.2950(4) 0.3081(3) 0.0341(12) Uani 0.5068(18) 1 d D U P A 1
H13_1 H 0.909545 0.258389 0.325765 0.041 Uiso 0.5068(18) 1 calc R U P A 1
C14_1 C 0.8899(5) 0.3517(5) 0.4074(3) 0.0387(8) Uani 0.5068(18) 1 d D U P A 1
C15_1 C 0.8188(5) 0.3726(6) 0.4059(3) 0.0455(9) Uani 0.5068(18) 1 d D U P A 1
H15_1 H 0.822981 0.422717 0.395738 0.055 Uiso 0.5068(18) 1 calc R U P A 1
C16_1 C 0.7335(6) 0.2469(6) 0.4336(4) 0.0473(9) Uani 0.5068(18) 1 d D U P A 1
H16_1 H 0.679033 0.210671 0.441501 0.057 Uiso 0.5068(18) 1 calc R U P A 1
C17_1 C 0.8060(5) 0.2282(6) 0.4360(3) 0.0443(9) Uani 0.5068(18) 1 d D U P A 1
H17_1 H 0.802478 0.178430 0.446398 0.053 Uiso 0.5068(18) 1 calc R U P A 1
C18_1 C 0.7433(7) 0.3221(6) 0.4188(5) 0.0480(10) Uani 0.5068(18) 1 d D U P A 1
H18_1 H 0.694944 0.337590 0.417989 0.058 Uiso 0.5068(18) 1 calc R U P A 1
C19_1 C 0.8860(6) 0.2822(6) 0.4233(4) 0.0421(9) Uani 0.5068(18) 1 d D U P A 1
H19_1 H 0.936585 0.269475 0.425874 0.051 Uiso 0.5068(18) 1 calc R U P A 1
C20_1 C 0.9522(6) 0.4211(5) 0.5784(3) 0.0465(10) Uani 0.5068(18) 1 d D U P A 1
H20_1 H 0.914942 0.429971 0.551408 0.056 Uiso 0.5068(18) 1 calc R U P A 1
C21_1 C 1.0084(5) 0.4850(5) 0.6159(3) 0.0424(10) Uani 0.5068(18) 1 d D U P A 1
C22_1 C 0.9511(6) 0.3454(5) 0.5805(3) 0.0491(10) Uani 0.5068(18) 1 d D U P A 1
H22_1 H 0.913975 0.302223 0.554854 0.059 Uiso 0.5068(18) 1 calc R U P A 1
C23_1 C 1.0048(7) 0.3329(8) 0.6206(4) 0.0486(11) Uani 0.5068(18) 1 d D U P A 1
H23_1 H 1.001907 0.280081 0.622457 0.058 Uiso 0.5068(18) 1 calc R U P A 1
C24_1 C 1.0635(7) 0.3960(6) 0.6586(4) 0.0465(10) Uani 0.5068(18) 1 d D U P A 1
H24_1 H 1.101650 0.387385 0.685202 0.056 Uiso 0.5068(18) 1 calc R U P A 1
C25_1 C 1.0625(7) 0.4735(6) 0.6549(4) 0.0452(10) Uani 0.5068(18) 1 d D U P A 1
H25_1 H 1.100172 0.517624 0.679875 0.054 Uiso 0.5068(18) 1 calc R U P A 1
P1_2 P 1.00836(14) 0.33016(14) 0.50830(8) 0.0381(4) Uani 0.4932(18) 1 d . U P A 2
C2_2 C 1.0817(5) 0.5017(6) 0.6272(3) 0.0458(11) Uani 0.4932(18) 1 d D U P A 2
H2_2 H 1.103712 0.558830 0.632917 0.055 Uiso 0.4932(18) 1 calc R U P A 2
C3_2 C 1.0641(4) 0.4629(5) 0.5793(3) 0.0456(11) Uani 0.4932(18) 1 d D U P A 2
H3_2 H 1.074039 0.493774 0.552447 0.055 Uiso 0.4932(18) 1 calc R U P A 2
C4_2 C 0.9000(5) 0.3184(5) 0.4739(3) 0.0422(9) Uani 0.4932(18) 1 d D U P A 2
C5_2 C 0.8561(6) 0.3609(5) 0.4920(3) 0.0453(11) Uani 0.4932(18) 1 d . U P A 2
H5_2 H 0.881479 0.396271 0.522560 0.054 Uiso 0.4932(18) 1 calc R U P A 2
C6_2 C 0.7724(6) 0.3496(5) 0.4636(3) 0.0477(10) Uani 0.4932(18) 1 d . U P A 2
H6_2 H 0.741171 0.378387 0.475262 0.057 Uiso 0.4932(18) 1 calc R U P A 2
C7_2 C 0.7332(8) 0.2971(5) 0.4183(5) 0.0487(10) Uani 0.4932(18) 1 d D U P A 2
H7_2 H 0.676487 0.289783 0.399494 0.058 Uiso 0.4932(18) 1 calc R U P A 2
C8_2 C 0.7813(5) 0.2563(5) 0.4024(3) 0.0469(8) Uani 0.4932(18) 1 d D U P A 2
H8_2 H 0.755902 0.220707 0.371938 0.056 Uiso 0.4932(18) 1 calc R U P A 2
C9_2 C 0.8640(6) 0.2648(5) 0.4284(4) 0.0443(10) Uani 0.4932(18) 1 d D U P A 2
H9_2 H 0.895262 0.236171 0.416539 0.053 Uiso 0.4932(18) 1 calc R U P A 2
C10_2 C 1.0055(6) 0.2265(5) 0.5120(3) 0.0408(10) Uani 0.4932(18) 1 d . U P A 2
C11_2 C 1.0718(7) 0.4163(8) 0.4317(6) 0.0413(9) Uani 0.4932(18) 1 d . U P A 2
H11_2 H 1.010846 0.399268 0.415392 0.050 Uiso 0.4932(18) 1 calc R U P A 2
C12_2 C 1.0942(6) 0.3915(6) 0.4788(3) 0.0417(9) Uani 0.4932(18) 1 d . U P A 2
C14_2 C 1.2296(6) 0.4856(6) 0.4322(3) 0.0479(11) Uani 0.4932(18) 1 d . U P A 2
H14_2 H 1.275977 0.516015 0.415914 0.058 Uiso 0.4932(18) 1 calc R U P A 2
C13_2 C 1.1847(7) 0.4138(6) 0.5004(4) 0.0447(10) Uani 0.4932(18) 1 d . U P A 2
H13_2 H 1.199809 0.395808 0.530903 0.054 Uiso 0.4932(18) 1 calc R U P A 2
C15_2 C 1.2512(6) 0.4613(6) 0.4782(4) 0.0462(10) Uani 0.4932(18) 1 d . U P A 2
H15_2 H 1.312388 0.477896 0.493834 0.055 Uiso 0.4932(18) 1 calc R U P A 2
C16_2 C 1.1408(6) 0.4655(6) 0.4106(4) 0.0476(11) Uani 0.4932(18) 1 d . U P A 2
H16_2 H 1.127112 0.485775 0.380812 0.057 Uiso 0.4932(18) 1 calc R U P A 2
C17_2 C 0.9367(6) 0.1706(6) 0.5165(3) 0.0452(13) Uani 0.4932(18) 1 d . U P A 2
H17_2 H 0.883264 0.179121 0.511727 0.054 Uiso 0.4932(18) 1 calc R U P A 2
C18_2 C 0.9304(6) 0.0987(6) 0.5276(3) 0.0444(12) Uani 0.4932(18) 1 d . U P A 2
H18_2 H 0.876682 0.059173 0.534295 0.053 Uiso 0.4932(18) 1 calc R U P A 2
C19_2 C 1.0067(6) 0.0851(6) 0.5287(3) 0.0468(13) Uani 0.4932(18) 1 d . U P A 2
H19_2 H 1.006109 0.033586 0.533023 0.056 Uiso 0.4932(18) 1 calc R U P A 2
C20_2 C 1.0833(6) 0.1486(5) 0.5233(3) 0.0390(12) Uani 0.4932(18) 1 d . U P A 2
H20_2 H 1.139137 0.144510 0.526627 0.047 Uiso 0.4932(18) 1 calc R U P A 2
C21_2 C 1.0757(6) 0.2176(5) 0.5129(3) 0.0377(11) Uani 0.4932(18) 1 d . U P A 2
H21_2 H 1.126363 0.260813 0.506032 0.045 Uiso 0.4932(18) 1 calc R U P A 2
C22_2 C 1.0320(5) 0.3794(5) 0.5703(3) 0.0451(9) Uani 0.4932(18) 1 d D U P A 2
C23_2 C 1.0166(6) 0.3322(8) 0.6097(4) 0.0482(11) Uani 0.4932(18) 1 d D U P A 2
H23_2 H 0.994534 0.274982 0.604347 0.058 Uiso 0.4932(18) 1 calc R U P A 2
C24_2 C 1.0354(5) 0.3740(6) 0.6561(4) 0.0489(11) Uani 0.4932(18) 1 d D U P A 2
H24_2 H 1.026117 0.343848 0.683292 0.059 Uiso 0.4932(18) 1 calc R U P A 2
C25_2 C 1.0676(5) 0.4585(6) 0.6662(4) 0.0462(11) Uani 0.4932(18) 1 d D U P A 2
H25_2 H 1.079116 0.484478 0.699123 0.055 Uiso 0.4932(18) 1 calc R U P A 2
O1_31 O 0.5062(10) 0.3581(10) 0.4234(5) 0.111(2) Uani 0.496(9) 1 d D U P B 1
C2_31 C 0.5136(14) 0.4028(11) 0.4728(6) 0.114(2) Uani 0.496(9) 1 d D U P B 1
H2A_31 H 0.462487 0.417843 0.472154 0.137 Uiso 0.496(9) 1 calc R U P B 1
H2B_31 H 0.570415 0.452334 0.481601 0.137 Uiso 0.496(9) 1 calc R U P B 1
C3_31 C 0.5119(13) 0.3433(12) 0.5092(5) 0.112(2) Uani 0.496(9) 1 d D U P B 1
H3A_31 H 0.449948 0.308371 0.512231 0.134 Uiso 0.496(9) 1 calc R U P B 1
H3B_31 H 0.548706 0.370752 0.542508 0.134 Uiso 0.496(9) 1 calc R U P B 1
C4_31 C 0.5540(12) 0.2964(12) 0.4829(5) 0.113(2) Uani 0.496(9) 1 d D U P B 1
H4A_31 H 0.620331 0.325492 0.491573 0.135 Uiso 0.496(9) 1 calc R U P B 1
H4B_31 H 0.536874 0.242410 0.493849 0.135 Uiso 0.496(9) 1 calc R U P B 1
C5_31 C 0.5229(11) 0.2879(10) 0.4293(5) 0.101(2) Uani 0.496(9) 1 d D U P B 1
H5A_31 H 0.569613 0.287368 0.411260 0.121 Uiso 0.496(9) 1 calc R U P B 1
H5B_31 H 0.467449 0.237834 0.417398 0.121 Uiso 0.496(9) 1 calc R U P B 1
O1_32 O 0.4804(10) 0.3545(10) 0.4264(5) 0.111(2) Uani 0.504(9) 1 d D U P B 2
C2_32 C 0.4937(12) 0.4290(11) 0.4576(6) 0.108(2) Uani 0.504(9) 1 d D U P B 2
H2A_32 H 0.538745 0.477297 0.447446 0.129 Uiso 0.504(9) 1 calc R U P B 2
H2B_32 H 0.436546 0.435083 0.454743 0.129 Uiso 0.504(9) 1 calc R U P B 2
C3_32 C 0.5258(12) 0.4184(12) 0.5087(5) 0.115(2) Uani 0.504(9) 1 d D U P B 2
H3A_32 H 0.475164 0.394526 0.525806 0.138 Uiso 0.504(9) 1 calc R U P B 2
H3B_32 H 0.569494 0.470694 0.528119 0.138 Uiso 0.504(9) 1 calc R U P B 2
C4_32 C 0.5704(12) 0.3614(12) 0.5021(6) 0.115(2) Uani 0.504(9) 1 d D U P B 2
H4A_32 H 0.632900 0.391187 0.497870 0.138 Uiso 0.504(9) 1 calc R U P B 2
H4B_32 H 0.570878 0.331456 0.530976 0.138 Uiso 0.504(9) 1 calc R U P B 2
C5_32 C 0.5144(12) 0.3068(10) 0.4571(6) 0.110(2) Uani 0.504(9) 1 d D U P B 2
H5A_32 H 0.550321 0.286323 0.439656 0.132 Uiso 0.504(9) 1 calc R U P B 2
H5B_32 H 0.464314 0.260312 0.465305 0.132 Uiso 0.504(9) 1 calc R U P B 2
O1_41 O 0.6192(7) 0.2297(8) 0.5975(6) 0.123(2) Uani 0.557(6) 1 d D U P C 1
C2_41 C 0.6490(10) 0.1663(9) 0.6189(7) 0.124(2) Uani 0.557(6) 1 d D U P C 1
H2A_41 H 0.668103 0.178835 0.655585 0.148 Uiso 0.557(6) 1 calc R U P C 1
H2B_41 H 0.598954 0.111756 0.610451 0.148 Uiso 0.557(6) 1 calc R U P C 1
C3_41 C 0.7224(11) 0.1694(9) 0.5972(8) 0.120(2) Uani 0.557(6) 1 d D U P C 1
H3A_41 H 0.702528 0.123578 0.570359 0.144 Uiso 0.557(6) 1 calc R U P C 1
H3B_41 H 0.771039 0.167410 0.622538 0.144 Uiso 0.557(6) 1 calc R U P C 1
C4_41 C 0.7525(10) 0.2451(9) 0.5775(8) 0.116(2) Uani 0.557(6) 1 d D U P C 1
H4A_41 H 0.745565 0.234414 0.541031 0.139 Uiso 0.557(6) 1 calc R U P C 1
H4B_41 H 0.817145 0.277019 0.591895 0.139 Uiso 0.557(6) 1 calc R U P C 1
C5_41 C 0.7017(9) 0.2938(8) 0.5884(8) 0.113(2) Uani 0.557(6) 1 d D U P C 1
H5A_41 H 0.734307 0.334888 0.618038 0.135 Uiso 0.557(6) 1 calc R U P C 1
H5B_41 H 0.688904 0.320533 0.559609 0.135 Uiso 0.557(6) 1 calc R U P C 1
O1_42 O 0.6539(9) 0.2448(10) 0.6128(6) 0.122(2) Uani 0.443(6) 1 d D U P C 2
C2_42 C 0.5639(10) 0.2023(12) 0.5763(8) 0.114(3) Uani 0.443(6) 1 d D U P C 2
H2A_42 H 0.513949 0.176337 0.593564 0.137 Uiso 0.443(6) 1 calc R U P C 2
H2B_42 H 0.550572 0.239763 0.555097 0.137 Uiso 0.443(6) 1 calc R U P C 2
C3_42 C 0.5817(10) 0.1433(10) 0.5480(8) 0.115(3) Uani 0.443(6) 1 d D U P C 2
H3A_42 H 0.553496 0.136814 0.512467 0.138 Uiso 0.443(6) 1 calc R U P C 2
H3B_42 H 0.555631 0.090389 0.560149 0.138 Uiso 0.443(6) 1 calc R U P C 2
C4_42 C 0.6796(10) 0.1703(11) 0.5535(9) 0.119(2) Uani 0.443(6) 1 d D U P C 2
H4A_42 H 0.696248 0.169768 0.520569 0.143 Uiso 0.443(6) 1 calc R U P C 2
H4B_42 H 0.700833 0.135416 0.573177 0.143 Uiso 0.443(6) 1 calc R U P C 2
C5_42 C 0.7183(11) 0.2549(11) 0.5803(9) 0.120(2) Uani 0.443(6) 1 d D U P C 2
H5A_42 H 0.780125 0.271147 0.599539 0.144 Uiso 0.443(6) 1 calc R U P C 2
H5B_42 H 0.717994 0.294555 0.557168 0.144 Uiso 0.443(6) 1 calc R U P C 2
O1_51 O 0.9051(9) 0.1637(6) 0.6953(5) 0.118(2) Uani 0.530(8) 1 d D U P D 1
C2_51 C 0.8498(10) 0.0716(8) 0.6872(8) 0.112(3) Uani 0.530(8) 1 d D U P D 1
H2A_51 H 0.808458 0.053980 0.710562 0.135 Uiso 0.530(8) 1 calc R U P D 1
H2B_51 H 0.815597 0.051330 0.652548 0.135 Uiso 0.530(8) 1 calc R U P D 1
C3_51 C 0.9259(11) 0.0470(8) 0.6987(5) 0.098(3) Uani 0.530(8) 1 d D U P D 1
H3A_51 H 0.907967 -0.009343 0.683856 0.118 Uiso 0.530(8) 1 calc R U P D 1
H3B_51 H 0.947158 0.052166 0.735079 0.118 Uiso 0.530(8) 1 calc R U P D 1
C4_51 C 0.9977(10) 0.1063(8) 0.6751(5) 0.093(3) Uani 0.530(8) 1 d D U P D 1
H4A_51 H 1.058196 0.122966 0.696285 0.112 Uiso 0.530(8) 1 calc R U P D 1
H4B_51 H 0.996938 0.081888 0.641865 0.112 Uiso 0.530(8) 1 calc R U P D 1
C5_51 C 0.9746(13) 0.1741(10) 0.6712(11) 0.089(3) Uani 0.530(8) 1 d D U P D 1
H5A_51 H 1.027441 0.224662 0.686432 0.107 Uiso 0.530(8) 1 calc R U P D 1
H5B_51 H 0.956175 0.178413 0.635760 0.107 Uiso 0.530(8) 1 calc R U P D 1
O1_52 O 0.8842(10) 0.1653(7) 0.6607(5) 0.118(3) Uani 0.470(8) 1 d D U P D 2
C2_52 C 0.8098(11) 0.0870(10) 0.6660(8) 0.124(3) Uani 0.470(8) 1 d D U P D 2
H2A_52 H 0.767169 0.096927 0.683775 0.149 Uiso 0.470(8) 1 calc R U P D 2
H2B_52 H 0.776555 0.055571 0.633006 0.149 Uiso 0.470(8) 1 calc R U P D 2
C3_52 C 0.8550(13) 0.0439(11) 0.6950(8) 0.109(3) Uani 0.470(8) 1 d D U P D 2
H3A_52 H 0.826750 -0.014454 0.682101 0.131 Uiso 0.470(8) 1 calc R U P D 2
H3B_52 H 0.851812 0.050471 0.730481 0.131 Uiso 0.470(8) 1 calc R U P D 2
C4_52 C 0.9511(12) 0.0817(10) 0.6888(7) 0.106(3) Uani 0.470(8) 1 d D U P D 2
H4A_52 H 0.992361 0.086278 0.720417 0.128 Uiso 0.470(8) 1 calc R U P D 2
H4B_52 H 0.960624 0.048144 0.662760 0.128 Uiso 0.470(8) 1 calc R U P D 2
C5_52 C 0.9687(12) 0.1631(12) 0.6743(13) 0.092(3) Uani 0.470(8) 1 d D U P D 2
H5A_52 H 1.006865 0.205540 0.702587 0.111 Uiso 0.470(8) 1 calc R U P D 2
H5B_52 H 0.999820 0.171890 0.646028 0.111 Uiso 0.470(8) 1 calc R U P D 2
O1_61 O 0.3701(4) -0.0901(4) -0.1935(2) 0.0729(13) Uani 0.697(6) 1 d D U P E 1
C2_61 C 0.4032(8) -0.1433(7) -0.2176(3) 0.0756(15) Uani 0.697(6) 1 d D U P E 1
H2A_61 H 0.365998 -0.200691 -0.215578 0.091 Uiso 0.697(6) 1 calc R U P E 1
H2B_61 H 0.466474 -0.129918 -0.201998 0.091 Uiso 0.697(6) 1 calc R U P E 1
C3_61 C 0.3948(7) -0.1261(7) -0.2719(3) 0.0750(15) Uani 0.697(6) 1 d D U P E 1
H3A_61 H 0.448122 -0.078597 -0.276361 0.090 Uiso 0.697(6) 1 calc R U P E 1
H3B_61 H 0.386249 -0.173391 -0.295068 0.090 Uiso 0.697(6) 1 calc R U P E 1
C4_61 C 0.3124(6) -0.1096(6) -0.2792(3) 0.0747(16) Uani 0.697(6) 1 d D U P E 1
H4A_61 H 0.256842 -0.160006 -0.283615 0.090 Uiso 0.697(6) 1 calc R U P E 1
H4B_61 H 0.308644 -0.079902 -0.307907 0.090 Uiso 0.697(6) 1 calc R U P E 1
C5_61 C 0.3296(7) -0.0579(6) -0.2305(3) 0.0769(16) Uani 0.697(6) 1 d D U P E 1
H5A_61 H 0.370053 -0.001089 -0.231826 0.092 Uiso 0.697(6) 1 calc R U P E 1
H5B_61 H 0.272468 -0.059587 -0.223249 0.092 Uiso 0.697(6) 1 calc R U P E 1
O1_62 O 0.4403(9) -0.1088(11) -0.2201(5) 0.0815(19) Uani 0.303(6) 1 d D U P E 2
C2_62 C 0.4336(11) -0.0970(15) -0.2737(6) 0.0729(19) Uani 0.303(6) 1 d D U P E 2
H2A_62 H 0.453401 -0.039003 -0.277402 0.088 Uiso 0.303(6) 1 calc R U P E 2
H2B_62 H 0.470857 -0.118198 -0.289382 0.088 Uiso 0.303(6) 1 calc R U P E 2
C3_62 C 0.3385(11) -0.1424(14) -0.2960(5) 0.073(2) Uani 0.303(6) 1 d D U P E 2
H3A_62 H 0.328206 -0.194380 -0.314770 0.087 Uiso 0.303(6) 1 calc R U P E 2
H3B_62 H 0.317345 -0.111144 -0.319130 0.087 Uiso 0.303(6) 1 calc R U P E 2
C4_62 C 0.2894(10) -0.1569(15) -0.2537(6) 0.0752(17) Uani 0.303(6) 1 d D U P E 2
H4A_62 H 0.263832 -0.116886 -0.250019 0.090 Uiso 0.303(6) 1 calc R U P E 2
H4B_62 H 0.239692 -0.211659 -0.260149 0.090 Uiso 0.303(6) 1 calc R U P E 2
C5_62 C 0.3556(11) -0.1489(16) -0.2071(6) 0.0773(19) Uani 0.303(6) 1 d D U P E 2
H5A_62 H 0.349091 -0.116592 -0.179160 0.093 Uiso 0.303(6) 1 calc R U P E 2
H5B_62 H 0.347564 -0.202617 -0.197700 0.093 Uiso 0.303(6) 1 calc R U P E 2
O1_7 O 0.3060(2) 0.7629(2) 0.01248(15) 0.0654(10) Uani 1 1 d D . . . .
C2_7 C 0.2828(3) 0.6960(3) -0.02516(19) 0.0581(13) Uani 1 1 d D . . . .
H2A_7 H 0.319222 0.712895 -0.050924 0.070 Uiso 1 1 calc R U . . .
H2B_7 H 0.218439 0.674683 -0.041292 0.070 Uiso 1 1 calc R U . . .
C3_7 C 0.3020(4) 0.6332(3) 0.0007(2) 0.0706(16) Uani 1 1 d D . . . .
H3A_7 H 0.322287 0.602229 -0.021284 0.085 Uiso 1 1 calc R U . . .
H3B_7 H 0.248146 0.595371 0.011438 0.085 Uiso 1 1 calc R U . . .
C4_7 C 0.3764(3) 0.6817(3) 0.0452(2) 0.0589(13) Uani 1 1 d D . . . .
H4A_7 H 0.377225 0.649201 0.072693 0.071 Uiso 1 1 calc R U . . .
H4B_7 H 0.436094 0.703421 0.036054 0.071 Uiso 1 1 calc R U . . .
C5_7 C 0.3485(5) 0.7478(4) 0.0582(2) 0.085(2) Uani 1 1 d D . . . .
H5A_7 H 0.305993 0.730761 0.081021 0.102 Uiso 1 1 calc R U . . .
H5B_7 H 0.401542 0.797199 0.074773 0.102 Uiso 1 1 calc R U . . .
O1_8 O -0.2981(2) 0.6213(3) 0.08076(13) 0.0643(10) Uani 1 1 d D . . . .
C2_8 C -0.3825(4) 0.5691(5) 0.0487(3) 0.095(3) Uani 1 1 d D . . . .
H2A_8 H -0.432499 0.577462 0.059543 0.114 Uiso 1 1 calc R U . . .
H2B_8 H -0.393215 0.511802 0.049667 0.114 Uiso 1 1 calc R U . . .
C3_8 C -0.3765(5) 0.5902(4) -0.0023(2) 0.0786(18) Uani 1 1 d D . . . .
H3A_8 H -0.434315 0.588080 -0.020389 0.094 Uiso 1 1 calc R U . . .
H3B_8 H -0.359224 0.553378 -0.021578 0.094 Uiso 1 1 calc R U . . .
C4_8 C -0.3044(3) 0.6749(4) 0.0071(2) 0.0628(14) Uani 1 1 d D . . . .
H4A_8 H -0.274367 0.688370 -0.021470 0.075 Uiso 1 1 calc R U . . .
H4B_8 H -0.328745 0.714864 0.014291 0.075 Uiso 1 1 calc R U . . .
C5_8 C -0.2424(3) 0.6709(3) 0.0516(2) 0.0550(12) Uani 1 1 d D . . . .
H5A_8 H -0.202216 0.647435 0.041710 0.066 Uiso 1 1 calc R U . . .
H5B_8 H -0.205096 0.725494 0.070293 0.066 Uiso 1 1 calc R U . . .
B1_9 B 0.3542(3) 0.4363(2) 0.29806(15) 0.0272(8) Uani 1 1 d . . . . .
C2_9 C 0.3677(3) 0.5216(2) 0.32430(15) 0.0356(8) Uani 1 1 d . . . . .
N3_9 N 0.3774(3) 0.5824(2) 0.34399(16) 0.0552(10) Uani 1 1 d . . . . .
C4_9 C 0.3025(2) 0.3659(2) 0.32825(13) 0.0266(7) Uani 1 1 d . . . . .
N5_9 N 0.26557(19) 0.31323(18) 0.34832(11) 0.0271(6) Uani 1 1 d . . . . .
C6_9 C 0.4486(2) 0.4341(2) 0.29583(13) 0.0278(7) Uani 1 1 d . . . . .
N7_9 N 0.51321(19) 0.42686(18) 0.29405(12) 0.0303(6) Uani 1 1 d . . . . .
C8_9 C 0.2963(2) 0.4176(2) 0.24255(14) 0.0278(7) Uani 1 1 d . . . . .
N9_9 N 0.25579(19) 0.39988(17) 0.20270(11) 0.0265(6) Uani 1 1 d . . . . .
B1_10 B 0.4238(3) 0.2642(2) 0.13438(15) 0.0258(8) Uani 1 1 d . . . . .
C2_10 C 0.4702(2) 0.2856(2) 0.08777(14) 0.0295(7) Uani 1 1 d . . . . .
N3_10 N 0.5050(2) 0.3057(2) 0.05533(13) 0.0399(8) Uani 1 1 d . . . . .
C4_10 C 0.3463(2) 0.2957(2) 0.13032(13) 0.0261(7) Uani 1 1 d . . . . .
N5_10 N 0.29182(19) 0.31922(17) 0.12800(11) 0.0280(6) Uani 1 1 d . . . . .
C6_10 C 0.3816(2) 0.1701(2) 0.13923(12) 0.0253(7) Uani 1 1 d . . . . .
N7_10 N 0.34803(19) 0.10409(17) 0.14651(11) 0.0258(6) Uani 1 1 d . . . . .
C8_10 C 0.4973(2) 0.3104(2) 0.18397(14) 0.0282(7) Uani 1 1 d . . . . .
N9_10 N 0.54794(19) 0.34359(18) 0.22009(12) 0.0299(6) Uani 1 1 d . . . . .
B1_11 B 0.4254(3) 0.1419(2) 0.32875(15) 0.0273(8) Uani 1 1 d . . . . .
C2_11 C 0.4729(3) 0.1013(2) 0.36643(13) 0.0308(7) Uani 1 1 d . . . . .
N3_11 N 0.5070(3) 0.0716(2) 0.39350(13) 0.0450(8) Uani 1 1 d . . . . .
C4_11 C 0.4952(2) 0.2270(2) 0.31909(13) 0.0278(7) Uani 1 1 d . . . . .
N5_11 N 0.54105(19) 0.28875(18) 0.31048(11) 0.0290(6) Uani 1 1 d . . . . .
C6_11 C 0.3791(2) 0.0854(2) 0.27670(13) 0.0254(7) Uani 1 1 d . . . . .
N7_11 N 0.34529(19) 0.04853(17) 0.23842(11) 0.0254(6) Uani 1 1 d . . . . .
C8_11 C 0.3499(2) 0.1586(2) 0.35056(13) 0.0274(7) Uani 1 1 d . . . . .
N9_11 N 0.2966(2) 0.17539(18) 0.36263(11) 0.0274(6) Uani 1 1 d . . . . .
B1_12 B 0.0855(2) 0.1116(2) 0.20289(14) 0.0226(7) Uani 1 1 d . . . . .
C2_12 C -0.0191(2) 0.0541(2) 0.18804(12) 0.0251(7) Uani 1 1 d . . . . .
N3_12 N -0.0939(2) 0.0111(2) 0.17711(12) 0.0359(7) Uani 1 1 d . . . . .
C4_12 C 0.1425(2) 0.06480(19) 0.18801(12) 0.0233(6) Uani 1 1 d . . . . .
N5_12 N 0.18777(19) 0.03445(16) 0.17884(10) 0.0240(6) Uani 1 1 d . . . . .
C6_12 C 0.1151(2) 0.14050(19) 0.26129(13) 0.0240(7) Uani 1 1 d . . . . .
N7_12 N 0.14010(19) 0.16303(17) 0.30304(11) 0.0258(6) Uani 1 1 d . . . . .
C8_12 C 0.1086(2) 0.18941(19) 0.17502(12) 0.0229(6) Uani 1 1 d . . . . .
N9_12 N 0.13117(18) 0.24752(17) 0.15678(10) 0.0245(6) Uani 1 1 d . . . . .
Cr1_13 Cr 0.19671(4) 0.20834(3) 0.37732(2) 0.02443(13) Uani 1 1 d . . . . .
C2_13 C 0.1379(3) 0.1141(2) 0.40086(14) 0.0368(8) Uani 1 1 d . . . . .
O3_13 O 0.1005(3) 0.0570(2) 0.41836(13) 0.0648(10) Uani 1 1 d . . . . .
C4_13 C 0.1046(3) 0.2339(2) 0.38712(14) 0.0348(8) Uani 1 1 d . . . . .
O5_13 O 0.0433(2) 0.2459(2) 0.39475(12) 0.0515(8) Uani 1 1 d . . . . .
C6_13 C 0.2510(2) 0.2513(2) 0.44281(14) 0.0325(8) Uani 1 1 d . . . . .
O7_13 O 0.2797(2) 0.27530(19) 0.48470(10) 0.0439(7) Uani 1 1 d . . . . .
Cr1_14 Cr 0.62169(4) 0.39746(3) 0.29062(2) 0.02846(14) Uani 1 1 d . . . . .
C2_14 C 0.7112(3) 0.3638(2) 0.28823(16) 0.0396(9) Uani 1 1 d . . . . .
O3_14 O 0.7708(2) 0.3455(2) 0.28826(13) 0.0572(9) Uani 1 1 d . . . . .
C4_14 C 0.6764(3) 0.4444(2) 0.35477(18) 0.0408(9) Uani 1 1 d . . . . .
O5_14 O 0.7127(2) 0.4769(2) 0.39488(14) 0.0642(10) Uani 1 1 d . . . . .
C6_14 C 0.6962(3) 0.4912(2) 0.27125(18) 0.0417(9) Uani 1 1 d . . . . .
O7_14 O 0.7503(2) 0.55039(19) 0.26192(15) 0.0576(9) Uani 1 1 d . . . . .
Cr1_15 Cr 0.28045(4) -0.01029(3) 0.16677(2) 0.02346(13) Uani 1 1 d . . . . .
C2_15 C 0.2181(3) -0.0609(2) 0.10388(15) 0.0325(8) Uani 1 1 d . . . . .
O3_15 O 0.1767(2) -0.09862(18) 0.06529(10) 0.0459(7) Uani 1 1 d . . . . .
C4_15 C 0.3658(3) -0.0476(2) 0.15931(15) 0.0353(8) Uani 1 1 d . . . . .
O5_15 O 0.4153(2) -0.0770(2) 0.15502(12) 0.0500(8) Uani 1 1 d . . . . .
C6_15 C 0.2215(2) -0.1091(2) 0.18634(14) 0.0298(7) Uani 1 1 d . . . . .
O7_15 O 0.18728(19) -0.17429(16) 0.19582(12) 0.0435(7) Uani 1 1 d . . . . .
Cr1_16 Cr 0.18855(4) 0.35554(3) 0.12909(2) 0.02390(13) Uani 1 1 d . . . . .
C2_16 C 0.0976(2) 0.3873(2) 0.13110(13) 0.0273(7) Uani 1 1 d . . . . .
O3_16 O 0.04135(17) 0.41077(15) 0.12856(10) 0.0338(6) Uani 1 1 d . . . . .
C4_16 C 0.1324(2) 0.3106(2) 0.06430(15) 0.0307(8) Uani 1 1 d . . . . .
O5_16 O 0.09556(19) 0.28508(17) 0.02322(10) 0.0379(6) Uani 1 1 d . . . . .
C6_16 C 0.2407(3) 0.4511(2) 0.10484(16) 0.0381(9) Uani 1 1 d . . . . .
O7_16 O 0.2658(2) 0.5109(2) 0.08759(15) 0.0674(11) Uani 1 1 d . . . . .
P1_17 P -0.02877(6) 0.61465(5) 0.15090(4) 0.02910(19) Uani 1 1 d . . . . .
C2_17 C -0.0605(2) 0.6950(2) 0.16658(14) 0.0295(7) Uani 1 1 d . . . . .
C3_17 C -0.1177(3) 0.6851(2) 0.20005(15) 0.0357(8) Uani 1 1 d . . . . .
H3_17 H -0.140726 0.635909 0.213731 0.043 Uiso 1 1 calc R U . . .
C4_17 C -0.1404(3) 0.7474(3) 0.21305(18) 0.0443(10) Uani 1 1 d . . . . .
H4_17 H -0.179667 0.740743 0.235591 0.053 Uiso 1 1 calc R U . . .
C5_17 C -0.1067(3) 0.8194(3) 0.19358(18) 0.0444(10) Uani 1 1 d . . . . .
H5_17 H -0.123112 0.861671 0.202656 0.053 Uiso 1 1 calc R U . . .
C6_17 C -0.0487(3) 0.8300(2) 0.16073(16) 0.0386(9) Uani 1 1 d . . . . .
H6_17 H -0.024794 0.879863 0.147869 0.046 Uiso 1 1 calc R U . . .
C7_17 C -0.0260(3) 0.7676(2) 0.14680(15) 0.0346(8) Uani 1 1 d . . . . .
H7_17 H 0.012699 0.774268 0.123967 0.041 Uiso 1 1 calc R U . . .
C8_17 C 0.0692(2) 0.6248(2) 0.19498(15) 0.0334(8) Uani 1 1 d . . . . .
C9_17 C 0.0836(3) 0.6589(3) 0.24358(17) 0.0496(11) Uani 1 1 d . . . . .
H9_17 H 0.044985 0.681564 0.252930 0.060 Uiso 1 1 calc R U . . .
C10_17 C 0.1544(4) 0.6598(4) 0.2784(2) 0.0612(14) Uani 1 1 d . . . . .
H10_17 H 0.163553 0.682045 0.312023 0.073 Uiso 1 1 calc R U . . .
C11_17 C 0.2118(3) 0.6288(3) 0.2648(2) 0.0552(13) Uani 1 1 d . . . . .
H11_17 H 0.260951 0.630627 0.288846 0.066 Uiso 1 1 calc R U . . .
C12_17 C 0.1981(3) 0.5950(3) 0.2164(2) 0.0505(12) Uani 1 1 d . . . . .
H12_17 H 0.237340 0.573008 0.207273 0.061 Uiso 1 1 calc R U . . .
C13_17 C 0.1271(3) 0.5931(2) 0.18104(19) 0.0434(10) Uani 1 1 d . . . . .
H13_17 H 0.117906 0.570442 0.147563 0.052 Uiso 1 1 calc R U . . .
C14_17 C -0.1199(2) 0.5209(2) 0.15502(15) 0.0314(8) Uani 1 1 d . . . . .
C15_17 C -0.1024(3) 0.4623(2) 0.17960(18) 0.0398(9) Uani 1 1 d . . . . .
H15_17 H -0.042345 0.471499 0.193635 0.048 Uiso 1 1 calc R U . . .
C16_17 C -0.1729(3) 0.3909(2) 0.18341(19) 0.0466(11) Uani 1 1 d . . . . .
H16_17 H -0.161447 0.351269 0.200595 0.056 Uiso 1 1 calc R U . . .
C17_17 C -0.2606(3) 0.3771(2) 0.16207(19) 0.0455(10) Uani 1 1 d . . . . .
H17_17 H -0.308812 0.327667 0.164345 0.055 Uiso 1 1 calc R U . . .
C18_17 C -0.2780(3) 0.4347(3) 0.13767(17) 0.0418(9) Uani 1 1 d . . . . .
H18_17 H -0.338178 0.424745 0.123394 0.050 Uiso 1 1 calc R U . . .
C19_17 C -0.2082(3) 0.5073(2) 0.13374(16) 0.0369(8) Uani 1 1 d . . . . .
H19_17 H -0.220235 0.547075 0.116938 0.044 Uiso 1 1 calc R U . . .
C20_17 C -0.0043(2) 0.6175(2) 0.08993(15) 0.0318(8) Uani 1 1 d . . . . .
C21_17 C 0.0764(3) 0.6769(2) 0.08265(16) 0.0366(8) Uani 1 1 d . . . . .
H21_17 H 0.118100 0.714473 0.109967 0.044 Uiso 1 1 calc R U . . .
C22_17 C 0.0952(3) 0.6806(2) 0.03536(16) 0.0391(9) Uani 1 1 d . . . . .
H22_17 H 0.149565 0.721283 0.030094 0.047 Uiso 1 1 calc R U . . .
C23_17 C 0.0348(3) 0.6251(2) -0.00412(16) 0.0381(9) Uani 1 1 d . . . . .
H23_17 H 0.048129 0.627361 -0.036408 0.046 Uiso 1 1 calc R U . . .
C24_17 C -0.0452(3) 0.5662(2) 0.00302(16) 0.0374(8) Uani 1 1 d . . . . .
H24_17 H -0.086455 0.528480 -0.024394 0.045 Uiso 1 1 calc R U . . .
C25_17 C -0.0651(3) 0.5620(2) 0.04965(15) 0.0337(8) Uani 1 1 d . . . . .
H25_17 H -0.119943 0.521571 0.054462 0.040 Uiso 1 1 calc R U . . .
P1_18 P 0.27511(5) 0.03683(5) -0.05441(3) 0.02327(17) Uani 1 1 d . . . . .
C2_18 C 0.2116(2) -0.0658(2) -0.08304(13) 0.0282(7) Uani 1 1 d . . . . .
C3_18 C 0.1433(3) -0.1173(2) -0.06136(15) 0.0331(8) Uani 1 1 d . . . . .
H3_18 H 0.126789 -0.096589 -0.034025 0.040 Uiso 1 1 calc R U . . .
C4_18 C 0.0999(3) -0.1986(2) -0.08001(18) 0.0414(9) Uani 1 1 d . . . . .
H4_18 H 0.052229 -0.233296 -0.065943 0.050 Uiso 1 1 calc R U . . .
C5_18 C 0.1245(3) -0.2295(3) -0.1182(2) 0.0521(12) Uani 1 1 d . . . . .
H5_18 H 0.095630 -0.285682 -0.130056 0.063 Uiso 1 1 calc R U . . .
C6_18 C 0.1924(4) -0.1781(3) -0.1397(2) 0.0619(15) Uani 1 1 d . . . . .
H6_18 H 0.209574 -0.199439 -0.166492 0.074 Uiso 1 1 calc R U . . .
C7_18 C 0.2350(3) -0.0966(3) -0.12279(18) 0.0473(11) Uani 1 1 d . . . . .
H7_18 H 0.280200 -0.061855 -0.138298 0.057 Uiso 1 1 calc R U . . .
C8_18 C 0.3213(2) 0.1030(2) -0.09835(13) 0.0250(7) Uani 1 1 d . . . . .
C9_18 C 0.3895(2) 0.0965(2) -0.11912(14) 0.0303(7) Uani 1 1 d . . . . .
H9_18 H 0.410818 0.057032 -0.110165 0.036 Uiso 1 1 calc R U . . .
C10_18 C 0.4263(2) 0.1472(2) -0.15271(14) 0.0328(8) Uani 1 1 d . . . . .
H10_18 H 0.471265 0.141068 -0.167672 0.039 Uiso 1 1 calc R U . . .
C11_18 C 0.3978(3) 0.2067(2) -0.16454(16) 0.0376(9) Uani 1 1 d . . . . .
H11_18 H 0.423215 0.241547 -0.187571 0.045 Uiso 1 1 calc R U . . .
C12_18 C 0.3322(3) 0.2155(3) -0.14287(18) 0.0424(10) Uani 1 1 d . . . . .
H12_18 H 0.314027 0.257516 -0.150319 0.051 Uiso 1 1 calc R U . . .
C13_18 C 0.2928(3) 0.1634(2) -0.11028(16) 0.0370(9) Uani 1 1 d . . . . .
H13_18 H 0.246641 0.168694 -0.096153 0.044 Uiso 1 1 calc R U . . .
C14_18 C 0.2034(2) 0.0683(2) -0.02442(13) 0.0265(7) Uani 1 1 d . . . . .
C15_18 C 0.1240(3) 0.0665(2) -0.05271(14) 0.0329(8) Uani 1 1 d . . . . .
H15_18 H 0.108844 0.050282 -0.087640 0.040 Uiso 1 1 calc R U . . .
C16_18 C 0.0680(3) 0.0885(2) -0.02929(16) 0.0369(8) Uani 1 1 d . . . . .
H16_18 H 0.014457 0.088085 -0.048245 0.044 Uiso 1 1 calc R U . . .
C17_18 C 0.0897(3) 0.1111(2) 0.02191(16) 0.0367(9) Uani 1 1 d . . . . .
H17_18 H 0.050911 0.126111 0.037793 0.044 Uiso 1 1 calc R U . . .
C18_18 C 0.1677(3) 0.1120(2) 0.04994(15) 0.0372(8) Uani 1 1 d . . . . .
H18_18 H 0.182040 0.127157 0.084960 0.045 Uiso 1 1 calc R U . . .
C19_18 C 0.2250(3) 0.0905(2) 0.02649(14) 0.0315(7) Uani 1 1 d . . . . .
H19_18 H 0.278671 0.091226 0.045483 0.038 Uiso 1 1 calc R U . . .
C20_18 C 0.3668(2) 0.0409(2) -0.00846(12) 0.0260(7) Uani 1 1 d . . . . .
C21_18 C 0.4388(2) 0.1153(2) 0.00952(14) 0.0323(8) Uani 1 1 d . . . . .
H21_18 H 0.441451 0.162283 -0.004624 0.039 Uiso 1 1 calc R U . . .
C22_18 C 0.5069(3) 0.1200(3) 0.04849(15) 0.0383(9) Uani 1 1 d . . . . .
H22_18 H 0.556174 0.170540 0.061062 0.046 Uiso 1 1 calc R U . . .
C23_18 C 0.5029(3) 0.0515(3) 0.06881(15) 0.0390(9) Uani 1 1 d . . . . .
H23_18 H 0.548647 0.055335 0.095950 0.047 Uiso 1 1 calc R U . . .
C24_18 C 0.4329(3) -0.0225(3) 0.04992(15) 0.0358(8) Uani 1 1 d . . . . .
H24_18 H 0.432003 -0.069591 0.063365 0.043 Uiso 1 1 calc R U . . .
C25_18 C 0.3639(3) -0.0287(2) 0.01145(14) 0.0311(7) Uani 1 1 d . . . . .
H25_18 H 0.315253 -0.079608 -0.001169 0.037 Uiso 1 1 calc R U . . .
P1_191 P 0.3501(5) 0.1304(5) 0.6309(3) 0.0378(9) Uani 0.469(4) 1 d D U P F 1
C2_191 C 0.4539(7) 0.1506(7) 0.6737(4) 0.0384(12) Uani 0.469(4) 1 d D U P F 1
C3_191 C 0.4912(13) 0.2166(8) 0.7102(8) 0.0389(14) Uani 0.469(4) 1 d D U P F 1
H3_191 H 0.464899 0.254046 0.711326 0.047 Uiso 0.469(4) 1 calc R U P F 1
C4_191 C 0.5677(11) 0.2285(7) 0.7456(6) 0.0404(15) Uani 0.469(4) 1 d D U P F 1
H4_191 H 0.593116 0.274310 0.770523 0.049 Uiso 0.469(4) 1 calc R U P F 1
C5_191 C 0.6064(9) 0.1751(7) 0.7449(5) 0.0419(15) Uani 0.469(4) 1 d D U P F 1
H5_191 H 0.655427 0.180986 0.770516 0.050 Uiso 0.469(4) 1 calc R U P F 1
C6_191 C 0.5726(6) 0.1122(5) 0.7059(4) 0.0414(13) Uani 0.469(4) 1 d D U P F 1
H6_191 H 0.602362 0.077736 0.703359 0.050 Uiso 0.469(4) 1 calc R U P F 1
C7_191 C 0.4972(6) 0.0988(5) 0.6712(4) 0.0398(12) Uani 0.469(4) 1 d D U P F 1
H7_191 H 0.474115 0.054398 0.645369 0.048 Uiso 0.469(4) 1 calc R U P F 1
C8_191 C 0.3474(9) 0.0891(7) 0.5702(4) 0.0400(12) Uani 0.469(4) 1 d D U P F 1
C9_191 C 0.3455(7) 0.0100(6) 0.5626(3) 0.0424(12) Uani 0.469(4) 1 d D U P F 1
H9_191 H 0.347783 -0.018482 0.590231 0.051 Uiso 0.469(4) 1 calc R U P F 1
C10_191 C 0.3406(7) -0.0252(6) 0.5164(3) 0.0485(13) Uani 0.469(4) 1 d D U P F 1
H10_191 H 0.342871 -0.076323 0.512768 0.058 Uiso 0.469(4) 1 calc R U P F 1
C11_191 C 0.3323(8) 0.0123(8) 0.4752(4) 0.0544(14) Uani 0.469(4) 1 d D U P F 1
H11_191 H 0.330709 -0.011852 0.443336 0.065 Uiso 0.469(4) 1 calc R U P F 1
C12_191 C 0.3265(10) 0.0830(7) 0.4803(4) 0.0538(15) Uani 0.469(4) 1 d D U P F 1
H12_191 H 0.314997 0.106363 0.451462 0.065 Uiso 0.469(4) 1 calc R U P F 1
C13_191 C 0.3371(9) 0.1240(8) 0.5275(4) 0.0468(14) Uani 0.469(4) 1 d D U P F 1
H13_191 H 0.337164 0.176155 0.530039 0.056 Uiso 0.469(4) 1 calc R U P F 1
C14_191 C 0.3130(8) 0.2112(6) 0.6391(6) 0.0513(14) Uani 0.469(4) 1 d D U P F 1
C15_191 C 0.3652(8) 0.2829(7) 0.6239(6) 0.0574(16) Uani 0.469(4) 1 d D U P F 1
H15_191 H 0.418957 0.289724 0.613233 0.069 Uiso 0.469(4) 1 calc R U P F 1
C16_191 C 0.3352(9) 0.3483(8) 0.6249(6) 0.0614(16) Uani 0.469(4) 1 d D U P F 1
H16_191 H 0.370067 0.398979 0.615624 0.074 Uiso 0.469(4) 1 calc R U P F 1
C17_191 C 0.2586(9) 0.3354(8) 0.6390(6) 0.0626(18) Uani 0.469(4) 1 d D U P F 1
H17_191 H 0.237062 0.376278 0.636316 0.075 Uiso 0.469(4) 1 calc R U P F 1
C18_191 C 0.2072(9) 0.2649(7) 0.6575(5) 0.0615(17) Uani 0.469(4) 1 d D U P F 1
H18_191 H 0.155642 0.260114 0.670132 0.074 Uiso 0.469(4) 1 calc R U P F 1
C19_191 C 0.2347(8) 0.2033(7) 0.6567(5) 0.0560(15) Uani 0.469(4) 1 d D U P F 1
H19_191 H 0.200518 0.154366 0.668153 0.067 Uiso 0.469(4) 1 calc R U P F 1
C20_191 C 0.2626(8) 0.0582(8) 0.6575(4) 0.0496(13) Uani 0.469(4) 1 d D U P F 1
C21_191 C 0.1844(7) 0.0064(8) 0.6252(5) 0.0593(17) Uani 0.469(4) 1 d D U P F 1
H21_191 H 0.180262 0.005007 0.590328 0.071 Uiso 0.469(4) 1 calc R U P F 1
C22_191 C 0.1120(8) -0.0434(8) 0.6439(5) 0.0684(17) Uani 0.469(4) 1 d D U P F 1
H22_191 H 0.059443 -0.082528 0.622355 0.082 Uiso 0.469(4) 1 calc R U P F 1
C23_191 C 0.1183(8) -0.0346(9) 0.6954(5) 0.0698(17) Uani 0.469(4) 1 d D U P F 1
H23_191 H 0.070511 -0.070415 0.708871 0.084 Uiso 0.469(4) 1 calc R U P F 1
C24_191 C 0.1937(8) 0.0259(9) 0.7278(5) 0.0684(18) Uani 0.469(4) 1 d D U P F 1
H24_191 H 0.194137 0.034443 0.762241 0.082 Uiso 0.469(4) 1 calc R U P F 1
C25_191 C 0.2669(8) 0.0726(8) 0.7087(4) 0.0594(16) Uani 0.469(4) 1 d D U P F 1
H25_191 H 0.318791 0.113415 0.729726 0.071 Uiso 0.469(4) 1 calc R U P F 1
P1_192 P 0.3459(5) 0.1305(4) 0.6384(2) 0.0359(8) Uani 0.531(4) 1 d D U P F 2
C2_192 C 0.4451(6) 0.1529(6) 0.6846(3) 0.0375(12) Uani 0.531(4) 1 d D U P F 2
C3_192 C 0.4920(11) 0.2289(7) 0.7110(7) 0.0376(13) Uani 0.531(4) 1 d D U P F 2
H3_192 H 0.470984 0.269665 0.705340 0.045 Uiso 0.531(4) 1 calc R U P F 2
C4_192 C 0.5702(9) 0.2462(6) 0.7458(5) 0.0400(14) Uani 0.531(4) 1 d D U P F 2
H4_192 H 0.602499 0.298916 0.763871 0.048 Uiso 0.531(4) 1 calc R U P F 2
C5_192 C 0.6010(8) 0.1882(7) 0.7543(4) 0.0419(15) Uani 0.531(4) 1 d D U P F 2
H5_192 H 0.656909 0.201586 0.776233 0.050 Uiso 0.531(4) 1 calc R U P F 2
C6_192 C 0.5497(5) 0.1079(5) 0.7304(3) 0.0429(13) Uani 0.531(4) 1 d D U P F 2
H6_192 H 0.568829 0.066580 0.737938 0.052 Uiso 0.531(4) 1 calc R U P F 2
C7_192 C 0.4717(5) 0.0905(5) 0.6962(3) 0.0415(12) Uani 0.531(4) 1 d D U P F 2
H7_192 H 0.436015 0.036735 0.680445 0.050 Uiso 0.531(4) 1 calc R U P F 2
C8_192 C 0.3566(8) 0.1023(6) 0.5774(3) 0.0399(11) Uani 0.531(4) 1 d D U P F 2
C9_192 C 0.4059(6) 0.0576(5) 0.5708(3) 0.0437(11) Uani 0.531(4) 1 d D U P F 2
H9_192 H 0.436750 0.044294 0.598753 0.052 Uiso 0.531(4) 1 calc R U P F 2
C10_192 C 0.4092(6) 0.0331(6) 0.5234(3) 0.0485(12) Uani 0.531(4) 1 d D U P F 2
H10_192 H 0.440724 0.000706 0.518709 0.058 Uiso 0.531(4) 1 calc R U P F 2
C11_192 C 0.3677(7) 0.0547(6) 0.4822(3) 0.0496(12) Uani 0.531(4) 1 d D U P F 2
H11_192 H 0.364298 0.032471 0.449477 0.059 Uiso 0.531(4) 1 calc R U P F 2
C12_192 C 0.3318(8) 0.1086(6) 0.4901(4) 0.0512(14) Uani 0.531(4) 1 d D U P F 2
H12_192 H 0.313881 0.132323 0.462854 0.061 Uiso 0.531(4) 1 calc R U P F 2
C13_192 C 0.3208(8) 0.1297(7) 0.5377(3) 0.0469(14) Uani 0.531(4) 1 d D U P F 2
H13_192 H 0.289340 0.162244 0.542230 0.056 Uiso 0.531(4) 1 calc R U P F 2
C14_192 C 0.3294(7) 0.2221(6) 0.6328(5) 0.0545(14) Uani 0.531(4) 1 d D U P F 2
C15_192 C 0.3957(8) 0.2916(6) 0.6223(6) 0.0657(17) Uani 0.531(4) 1 d D U P F 2
H15_192 H 0.451376 0.294267 0.616176 0.079 Uiso 0.531(4) 1 calc R U P F 2
C16_192 C 0.3706(9) 0.3626(7) 0.6215(5) 0.0671(17) Uani 0.531(4) 1 d D U P F 2
H16_192 H 0.409863 0.413021 0.613813 0.081 Uiso 0.531(4) 1 calc R U P F 2
C17_192 C 0.2918(9) 0.3518(7) 0.6321(5) 0.0677(18) Uani 0.531(4) 1 d D U P F 2
H17_192 H 0.279970 0.398597 0.632971 0.081 Uiso 0.531(4) 1 calc R U P F 2
C18_192 C 0.2246(8) 0.2836(7) 0.6419(5) 0.0644(16) Uani 0.531(4) 1 d D U P F 2
H18_192 H 0.169559 0.281649 0.648518 0.077 Uiso 0.531(4) 1 calc R U P F 2
C19_192 C 0.2461(8) 0.2191(7) 0.6409(5) 0.0609(15) Uani 0.531(4) 1 d D U P F 2
H19_192 H 0.202429 0.168745 0.646006 0.073 Uiso 0.531(4) 1 calc R U P F 2
C20_192 C 0.2499(7) 0.0479(7) 0.6502(4) 0.0494(13) Uani 0.531(4) 1 d D U P F 2
C21_192 C 0.1877(7) -0.0114(6) 0.6125(4) 0.0561(16) Uani 0.531(4) 1 d D U P F 2
H21_192 H 0.197416 -0.011123 0.579398 0.067 Uiso 0.531(4) 1 calc R U P F 2
C22_192 C 0.1112(6) -0.0710(7) 0.6232(4) 0.0628(17) Uani 0.531(4) 1 d D U P F 2
H22_192 H 0.067303 -0.110293 0.597288 0.075 Uiso 0.531(4) 1 calc R U P F 2
C23_192 C 0.0994(7) -0.0726(7) 0.6720(4) 0.0663(18) Uani 0.531(4) 1 d D U P F 2
H23_192 H 0.046292 -0.112637 0.679014 0.080 Uiso 0.531(4) 1 calc R U P F 2
C24_192 C 0.1645(7) -0.0161(7) 0.7115(4) 0.0648(16) Uani 0.531(4) 1 d D U P F 2
H24_192 H 0.155919 -0.017489 0.744802 0.078 Uiso 0.531(4) 1 calc R U P F 2
C25_192 C 0.2409(7) 0.0413(7) 0.7000(4) 0.0573(15) Uani 0.531(4) 1 d D U P F 2
H25_192 H 0.288131 0.076809 0.726067 0.069 Uiso 0.531(4) 1 calc R U P F 2
O1_201 O 0.5012(10) 0.3866(8) 0.7747(5) 0.0468(15) Uani 0.341(9) 1 d D U P G 1
C2_201 C 0.4199(14) 0.3997(17) 0.7757(8) 0.0452(15) Uani 0.341(9) 1 d D U P G 1
H2A_201 H 0.368933 0.348887 0.778347 0.054 Uiso 0.341(9) 1 calc R U P G 1
H2B_201 H 0.402981 0.421477 0.745385 0.054 Uiso 0.341(9) 1 calc R U P G 1
C3_201 C 0.4466(10) 0.4600(10) 0.8211(6) 0.0472(15) Uani 0.341(9) 1 d D U P G 1
H3A_201 H 0.393830 0.454357 0.835374 0.057 Uiso 0.341(9) 1 calc R U P G 1
H3B_201 H 0.475829 0.515824 0.813397 0.057 Uiso 0.341(9) 1 calc R U P G 1
C4_201 C 0.5118(9) 0.4390(8) 0.8562(4) 0.0484(15) Uani 0.341(9) 1 d D U P G 1
H4A_201 H 0.554586 0.486794 0.880027 0.058 Uiso 0.341(9) 1 calc R U P G 1
H4B_201 H 0.479613 0.395429 0.874916 0.058 Uiso 0.341(9) 1 calc R U P G 1
C5_201 C 0.5594(14) 0.4115(15) 0.8229(6) 0.0488(16) Uani 0.341(9) 1 d D U P G 1
H5A_201 H 0.617608 0.456043 0.821614 0.059 Uiso 0.341(9) 1 calc R U P G 1
H5B_201 H 0.570877 0.365808 0.835099 0.059 Uiso 0.341(9) 1 calc R U P G 1
O1_202 O 0.4858(5) 0.3677(4) 0.7785(3) 0.0448(11) Uani 0.659(9) 1 d D U P G 2
C2_202 C 0.4115(7) 0.3908(8) 0.7699(4) 0.0448(12) Uani 0.659(9) 1 d D U P G 2
H2A_202 H 0.353631 0.342288 0.762172 0.054 Uiso 0.659(9) 1 calc R U P G 2
H2B_202 H 0.415108 0.422429 0.741582 0.054 Uiso 0.659(9) 1 calc R U P G 2
C3_202 C 0.4189(5) 0.4414(5) 0.8172(3) 0.0456(13) Uani 0.659(9) 1 d D U P G 2
H3A_202 H 0.388806 0.407289 0.841215 0.055 Uiso 0.659(9) 1 calc R U P G 2
H3B_202 H 0.393003 0.480996 0.810341 0.055 Uiso 0.659(9) 1 calc R U P G 2
C4_202 C 0.5206(4) 0.4832(4) 0.8360(3) 0.0495(13) Uani 0.659(9) 1 d D U P G 2
H4A_202 H 0.547327 0.532875 0.820565 0.059 Uiso 0.659(9) 1 calc R U P G 2
H4B_202 H 0.536049 0.497439 0.872616 0.059 Uiso 0.659(9) 1 calc R U P G 2
C5_202 C 0.5519(7) 0.4216(7) 0.8203(4) 0.0499(14) Uani 0.659(9) 1 d D U P G 2
H5A_202 H 0.610806 0.448151 0.810692 0.060 Uiso 0.659(9) 1 calc R U P G 2
H5B_202 H 0.558936 0.390958 0.848058 0.060 Uiso 0.659(9) 1 calc R U P G 2
O1_999 O 0.9832(7) 0.3842(6) 0.2872(4) 0.098(2) Uani 0.5 1 d D U P H -3
C2_999 C 1.0676(10) 0.3978(9) 0.2678(8) 0.093(3) Uani 0.5 1 d D U P H -3
H2A_999 H 1.063490 0.414437 0.234228 0.111 Uiso 0.5 1 calc R U P H -3
H2B_999 H 1.121303 0.439643 0.290444 0.111 Uiso 0.5 1 calc R U P H -3
C3_999 C 1.0713(8) 0.3198(7) 0.2665(6) 0.085(2) Uani 0.5 1 d D U P H -3
H3A_999 H 1.113020 0.318836 0.296454 0.102 Uiso 0.5 1 calc R U P H -3
H3B_999 H 1.093051 0.308749 0.236715 0.102 Uiso 0.5 1 calc R U P H -3
C4_999 C 0.9801(9) 0.2587(8) 0.2649(7) 0.085(3) Uani 0.5 1 d D U P H -3
H4A_999 H 0.982055 0.212925 0.282052 0.102 Uiso 0.5 1 calc R U P H -3
H4B_999 H 0.947131 0.237731 0.230110 0.102 Uiso 0.5 1 calc R U P H -3
C5_999 C 0.9365(9) 0.3013(8) 0.2910(6) 0.088(3) Uani 0.5 1 d D U P H -3
H5A_999 H 0.872196 0.281541 0.275132 0.106 Uiso 0.5 1 calc R U P H -3
H5B_999 H 0.941176 0.292398 0.326361 0.106 Uiso 0.5 1 calc R U P H -3

loop_
_atom_site_aniso_label
_atom_site_aniso_U_11
_atom_site_aniso_U_22
_atom_site_aniso_U_33
_atom_site_aniso_U_23
_atom_site_aniso_U_13
_atom_site_aniso_U_12
P1_1 0.0184(7) 0.0412(9) 0.0290(8) 0.0018(7) 0.0087(6) 0.0121(6)
C2_1 0.0312(15) 0.0521(16) 0.0362(13) 0.0040(13) 0.0075(13) 0.0149(13)
C3_1 0.0348(15) 0.0561(16) 0.0362(13) 0.0038(14) 0.0075(13) 0.0135(14)
C4_1 0.0357(16) 0.0599(19) 0.0378(17) 0.0025(16) 0.0060(14) 0.0131(15)
C5_1 0.0358(17) 0.062(2) 0.0376(18) 0.0014(17) 0.0064(16) 0.0138(17)
C6_1 0.0333(16) 0.0583(19) 0.0377(17) 0.0018(16) 0.0070(15) 0.0167(16)
C7_1 0.0327(15) 0.0565(18) 0.0376(16) 0.0025(15) 0.0086(14) 0.0173(14)
C8_1 0.0231(17) 0.0399(18) 0.0292(17) 0.0073(15) 0.0106(15) 0.0158(15)
C9_1 0.027(2) 0.038(2) 0.032(2) 0.0070(17) 0.0136(17) 0.0161(18)
C10_1 0.034(2) 0.039(2) 0.031(2) 0.0064(18) 0.0117(19) 0.0178(19)
C11_1 0.037(2) 0.039(2) 0.030(2) 0.0061(18) 0.0112(19) 0.0189(19)
C12_1 0.037(2) 0.038(2) 0.030(2) 0.0047(18) 0.0088(19) 0.015(2)
C13_1 0.032(2) 0.041(2) 0.031(2) 0.0063(18) 0.0090(19) 0.0155(18)
C14_1 0.0300(14) 0.0484(16) 0.0417(15) 0.0088(14) 0.0100(13) 0.0190(13)
C15_1 0.0340(16) 0.0526(19) 0.0542(18) 0.0093(17) 0.0092(15) 0.0221(15)
C16_1 0.0346(16) 0.0541(19) 0.0547(18) 0.0113(17) 0.0086(15) 0.0200(15)
C17_1 0.0353(16) 0.0520(18) 0.0485(17) 0.0123(16) 0.0098(15) 0.0200(14)
C18_1 0.0353(16) 0.0539(19) 0.0566(18) 0.0103(17) 0.0084(15) 0.0205(16)
C19_1 0.0332(17) 0.0506(17) 0.0465(17) 0.0114(15) 0.0103(15) 0.0199(14)
C20_1 0.0407(18) 0.0492(18) 0.0433(19) 0.0046(16) 0.0150(17) 0.0103(16)
C21_1 0.0356(17) 0.0482(18) 0.0428(18) 0.0041(16) 0.0161(15) 0.0141(16)
C22_1 0.0444(18) 0.0485(18) 0.0461(19) 0.0045(17) 0.0161(16) 0.0088(16)
C23_1 0.0435(18) 0.0492(18) 0.0461(19) 0.0048(17) 0.0174(16) 0.0094(16)
C24_1 0.0388(18) 0.0492(19) 0.0465(18) 0.0059(16) 0.0153(17) 0.0108(16)
C25_1 0.0371(17) 0.0498(19) 0.0455(19) 0.0056(16) 0.0137(16) 0.0129(16)
P1_2 0.0348(9) 0.0476(10) 0.0336(9) 0.0102(7) 0.0100(7) 0.0172(7)
C2_2 0.0385(18) 0.051(2) 0.0446(19) 0.0048(16) 0.0115(17) 0.0139(17)
C3_2 0.0400(18) 0.0490(18) 0.0435(19) 0.0063(16) 0.0118(17) 0.0128(16)
C4_2 0.0347(15) 0.0506(16) 0.0442(15) 0.0105(14) 0.0091(14) 0.0198(13)
C5_2 0.0364(19) 0.053(2) 0.049(2) 0.008(2) 0.0079(17) 0.0211(18)
C6_2 0.0357(17) 0.054(2) 0.0552(18) 0.0089(17) 0.0078(15) 0.0213(16)
C7_2 0.0359(17) 0.055(2) 0.0566(18) 0.0083(18) 0.0069(15) 0.0207(16)
C8_2 0.0362(15) 0.0537(17) 0.0517(16) 0.0090(15) 0.0069(13) 0.0200(14)
C9_2 0.0358(17) 0.0515(18) 0.0475(17) 0.0093(15) 0.0078(15) 0.0201(15)
C10_2 0.0458(19) 0.0464(19) 0.0312(19) 0.0147(17) 0.0078(17) 0.0190(15)
C11_2 0.0330(15) 0.0523(16) 0.0356(14) 0.0045(13) 0.0074(14) 0.0147(14)
C12_2 0.0348(14) 0.0520(16) 0.0356(14) 0.0051(14) 0.0077(13) 0.0152(14)
C14_2 0.0391(17) 0.058(2) 0.0395(18) 0.0037(17) 0.0109(16) 0.0125(16)
C13_2 0.0348(15) 0.0570(18) 0.0369(16) 0.0027(15) 0.0076(15) 0.0142(15)
C15_2 0.0356(16) 0.0583(18) 0.0385(17) 0.0025(16) 0.0087(15) 0.0136(15)
C16_2 0.0397(17) 0.057(2) 0.0390(17) 0.0060(16) 0.0097(15) 0.0126(16)
C17_2 0.047(2) 0.047(2) 0.039(2) 0.023(2) 0.002(2) 0.0181(18)
C18_2 0.046(2) 0.047(2) 0.042(3) 0.026(2) 0.012(2) 0.0166(19)
C19_2 0.051(2) 0.048(2) 0.045(3) 0.024(2) 0.015(2) 0.021(2)
C20_2 0.046(2) 0.046(2) 0.034(2) 0.023(2) 0.015(2) 0.0241(19)
C21_2 0.047(2) 0.041(2) 0.028(2) 0.0185(19) 0.0108(19) 0.0189(18)
C22_2 0.0399(16) 0.0488(16) 0.0426(16) 0.0062(14) 0.0145(14) 0.0121(14)
C23_2 0.0431(18) 0.0493(18) 0.0454(18) 0.0064(15) 0.0164(16) 0.0095(16)
C24_2 0.0421(19) 0.0510(19) 0.0463(18) 0.0053(16) 0.0146(17) 0.0100(16)
C25_2 0.0381(17) 0.0509(19) 0.0450(19) 0.0051(16) 0.0138(17) 0.0121(16)
O1_31 0.091(4) 0.149(5) 0.108(4) 0.004(3) 0.017(4) 0.070(4)
C2_31 0.094(4) 0.153(5) 0.105(4) 0.003(3) 0.017(4) 0.065(4)
C3_31 0.090(4) 0.155(5) 0.102(4) 0.003(4) 0.016(4) 0.066(4)
C4_31 0.092(4) 0.156(5) 0.103(4) 0.005(4) 0.017(4) 0.067(4)
C5_31 0.081(4) 0.148(5) 0.100(4) 0.005(4) 0.021(4) 0.075(4)
O1_32 0.091(4) 0.151(5) 0.106(4) 0.006(3) 0.019(4) 0.067(4)
C2_32 0.088(4) 0.149(5) 0.104(4) 0.005(4) 0.017(4) 0.070(4)
C3_32 0.096(4) 0.153(5) 0.102(4) 0.001(4) 0.012(4) 0.065(4)
C4_32 0.095(4) 0.154(5) 0.106(4) 0.005(4) 0.012(4) 0.065(4)
C5_32 0.089(4) 0.152(5) 0.105(4) 0.006(3) 0.015(3) 0.070(4)
O1_41 0.086(5) 0.109(4) 0.173(6) 0.012(4) 0.047(4) 0.034(4)
C2_41 0.090(5) 0.108(4) 0.173(6) 0.013(4) 0.044(4) 0.035(4)
C3_41 0.089(5) 0.106(4) 0.170(6) 0.014(4) 0.044(4) 0.040(4)
C4_41 0.080(5) 0.106(4) 0.169(6) 0.015(4) 0.048(4) 0.038(4)
C5_41 0.077(5) 0.104(4) 0.167(6) 0.015(4) 0.049(4) 0.038(4)
O1_42 0.085(5) 0.108(4) 0.171(6) 0.011(4) 0.043(4) 0.035(4)
C2_42 0.078(5) 0.104(5) 0.168(6) 0.012(5) 0.045(5) 0.040(4)
C3_42 0.083(5) 0.105(5) 0.168(6) 0.012(5) 0.049(5) 0.040(4)
C4_42 0.085(5) 0.107(4) 0.171(6) 0.011(4) 0.045(4) 0.040(4)
C5_42 0.085(5) 0.108(4) 0.170(6) 0.014(4) 0.046(4) 0.035(4)
O1_51 0.157(5) 0.089(4) 0.098(4) 0.019(4) 0.025(4) 0.039(4)
C2_51 0.151(6) 0.088(5) 0.089(5) 0.031(4) 0.035(5) 0.034(5)
C3_51 0.148(6) 0.068(5) 0.069(5) 0.037(4) 0.035(5) 0.027(5)
C4_51 0.144(6) 0.066(5) 0.066(5) 0.027(4) 0.039(4) 0.030(5)
C5_51 0.142(6) 0.062(4) 0.067(4) 0.033(4) 0.036(4) 0.037(4)
O1_52 0.161(6) 0.090(4) 0.091(5) 0.027(4) 0.034(5) 0.037(4)
C2_52 0.155(6) 0.102(5) 0.097(5) 0.026(5) 0.032(5) 0.030(5)
C3_52 0.151(6) 0.081(5) 0.086(5) 0.029(4) 0.035(5) 0.033(5)
C4_52 0.150(6) 0.079(4) 0.079(4) 0.027(4) 0.031(4) 0.032(4)
C5_52 0.142(6) 0.068(5) 0.067(5) 0.031(4) 0.041(4) 0.035(5)
O1_61 0.070(3) 0.113(4) 0.056(2) 0.011(2) 0.013(2) 0.059(3)
C2_61 0.074(3) 0.109(4) 0.062(2) 0.010(3) 0.011(2) 0.059(3)
C3_61 0.076(3) 0.109(4) 0.060(2) 0.005(3) 0.009(3) 0.062(3)
C4_61 0.076(3) 0.109(4) 0.058(3) 0.005(3) 0.007(2) 0.062(3)
C5_61 0.080(3) 0.112(4) 0.058(3) 0.006(3) 0.009(2) 0.062(3)
O1_62 0.078(3) 0.116(4) 0.063(3) 0.008(3) 0.009(3) 0.055(3)
C2_62 0.073(4) 0.108(4) 0.059(3) 0.007(3) 0.010(3) 0.061(3)
C3_62 0.073(4) 0.107(4) 0.059(3) 0.007(3) 0.009(3) 0.061(4)
C4_62 0.074(3) 0.110(4) 0.060(3) 0.008(3) 0.009(2) 0.059(3)
C5_62 0.075(3) 0.112(4) 0.061(3) 0.010(3) 0.010(3) 0.058(3)
O1_7 0.052(2) 0.057(2) 0.080(3) 0.0060(19) 0.0132(19) 0.0168(17)
C2_7 0.044(3) 0.067(3) 0.057(3) 0.013(2) 0.017(2) 0.013(2)
C3_7 0.090(4) 0.052(3) 0.054(3) 0.015(2) 0.018(3) 0.012(3)
C4_7 0.053(3) 0.049(3) 0.063(3) 0.018(2) 0.015(2) 0.007(2)
C5_7 0.069(4) 0.090(5) 0.078(4) -0.023(4) -0.016(3) 0.031(4)
O1_8 0.060(2) 0.104(3) 0.0450(19) 0.0248(19) 0.0167(16) 0.046(2)
C2_8 0.057(4) 0.103(5) 0.098(5) 0.049(4) 0.004(3) 0.007(4)
C3_8 0.086(4) 0.078(4) 0.065(4) -0.010(3) -0.018(3) 0.043(4)
C4_8 0.050(3) 0.084(4) 0.063(3) 0.037(3) 0.015(2) 0.032(3)
C5_8 0.048(3) 0.054(3) 0.069(3) 0.015(2) 0.007(2) 0.029(2)
B1_9 0.0224(18) 0.0264(19) 0.033(2) 0.0020(15) 0.0042(15) 0.0113(15)
C2_9 0.037(2) 0.0326(19) 0.039(2) 0.0009(16) 0.0031(16) 0.0190(16)
N3_9 0.078(3) 0.041(2) 0.053(2) -0.0026(18) 0.007(2) 0.035(2)
C4_9 0.0255(16) 0.0307(18) 0.0267(16) 0.0017(14) 0.0044(14) 0.0156(14)
N5_9 0.0245(14) 0.0318(15) 0.0260(14) -0.0008(12) 0.0021(12) 0.0146(12)
C6_9 0.0246(17) 0.0247(16) 0.0325(18) 0.0033(13) 0.0063(14) 0.0085(13)
N7_9 0.0231(14) 0.0261(14) 0.0408(17) 0.0060(12) 0.0064(12) 0.0093(12)
C8_9 0.0256(16) 0.0230(16) 0.036(2) 0.0039(14) 0.0087(15) 0.0108(13)
N9_9 0.0232(14) 0.0220(13) 0.0348(16) 0.0076(12) 0.0070(12) 0.0091(11)
B1_10 0.0225(18) 0.0254(18) 0.0299(19) 0.0052(15) 0.0102(15) 0.0085(15)
C2_10 0.0262(17) 0.0296(17) 0.0335(19) 0.0054(14) 0.0097(15) 0.0109(14)
N3_10 0.0385(18) 0.0377(18) 0.0434(19) 0.0111(15) 0.0177(16) 0.0114(15)
C4_10 0.0243(16) 0.0248(16) 0.0266(16) 0.0065(13) 0.0079(13) 0.0061(13)
N5_10 0.0245(14) 0.0271(14) 0.0325(15) 0.0075(12) 0.0069(12) 0.0101(12)
C6_10 0.0217(15) 0.0296(18) 0.0260(16) 0.0045(13) 0.0098(13) 0.0102(13)
N7_10 0.0258(14) 0.0263(15) 0.0275(14) 0.0041(11) 0.0091(11) 0.0117(12)
C8_10 0.0240(16) 0.0259(16) 0.0376(19) 0.0091(15) 0.0133(15) 0.0102(14)
N9_10 0.0225(14) 0.0289(15) 0.0375(17) 0.0077(13) 0.0078(13) 0.0088(12)
B1_11 0.0264(19) 0.0302(19) 0.0284(19) 0.0058(15) 0.0047(15) 0.0151(16)
C2_11 0.0357(19) 0.0363(19) 0.0280(17) 0.0053(15) 0.0083(15) 0.0220(16)
N3_11 0.057(2) 0.053(2) 0.0398(19) 0.0110(16) 0.0084(17) 0.0380(19)
C4_11 0.0227(16) 0.0334(19) 0.0293(17) 0.0037(14) 0.0026(13) 0.0150(15)
N5_11 0.0240(14) 0.0306(16) 0.0311(15) 0.0016(12) 0.0015(12) 0.0121(13)
C6_11 0.0228(16) 0.0265(16) 0.0311(18) 0.0091(14) 0.0081(14) 0.0128(13)
N7_11 0.0254(14) 0.0244(14) 0.0290(15) 0.0061(12) 0.0074(12) 0.0120(11)
C8_11 0.0299(17) 0.0238(16) 0.0285(17) 0.0046(13) 0.0043(14) 0.0116(14)
N9_11 0.0277(15) 0.0285(14) 0.0284(15) 0.0044(12) 0.0061(12) 0.0140(12)
B1_12 0.0200(17) 0.0215(17) 0.0259(18) 0.0046(14) 0.0074(14) 0.0071(14)
C2_12 0.0246(17) 0.0242(16) 0.0262(16) 0.0050(13) 0.0074(13) 0.0088(13)
N3_12 0.0282(16) 0.0354(17) 0.0380(17) 0.0068(14) 0.0061(13) 0.0072(14)
C4_12 0.0234(15) 0.0196(15) 0.0237(15) 0.0055(12) 0.0062(12) 0.0050(12)
N5_12 0.0261(14) 0.0210(13) 0.0264(14) 0.0047(11) 0.0095(11) 0.0095(11)
C6_12 0.0216(15) 0.0217(15) 0.0303(18) 0.0059(13) 0.0092(13) 0.0088(12)
N7_12 0.0228(13) 0.0279(14) 0.0273(15) 0.0035(12) 0.0060(11) 0.0109(11)
C8_12 0.0199(15) 0.0246(16) 0.0242(15) 0.0028(13) 0.0053(12) 0.0090(12)
N9_12 0.0219(13) 0.0258(14) 0.0262(14) 0.0061(11) 0.0055(11) 0.0098(11)
Cr1_13 0.0229(3) 0.0298(3) 0.0224(3) 0.0035(2) 0.0059(2) 0.0124(2)
C2_13 0.043(2) 0.037(2) 0.0300(19) 0.0092(16) 0.0132(17) 0.0136(17)
O3_13 0.081(3) 0.049(2) 0.054(2) 0.0210(17) 0.0256(19) 0.0107(18)
C4_13 0.0306(19) 0.043(2) 0.0285(18) -0.0009(15) 0.0030(15) 0.0151(16)
O5_13 0.0336(15) 0.076(2) 0.0533(19) -0.0049(16) 0.0113(14) 0.0328(16)
C6_13 0.0290(18) 0.038(2) 0.0324(19) 0.0049(15) 0.0061(15) 0.0154(15)
O7_13 0.0485(17) 0.0565(18) 0.0258(14) -0.0032(12) -0.0029(12) 0.0261(14)
Cr1_14 0.0176(3) 0.0259(3) 0.0398(3) 0.0012(2) 0.0050(2) 0.0078(2)
C2_14 0.0307(19) 0.038(2) 0.043(2) -0.0058(17) 0.0018(16) 0.0117(16)
O3_14 0.0426(17) 0.077(2) 0.064(2) -0.0093(18) 0.0061(15) 0.0415(17)
C4_14 0.0261(18) 0.037(2) 0.060(3) -0.0070(19) 0.0048(18) 0.0164(16)
O5_14 0.054(2) 0.064(2) 0.062(2) -0.0335(18) -0.0086(17) 0.0246(17)
C6_14 0.0280(19) 0.036(2) 0.059(3) 0.0044(19) 0.0119(18) 0.0102(17)
O7_14 0.0384(17) 0.0396(17) 0.086(3) 0.0137(17) 0.0232(17) 0.0024(14)
Cr1_15 0.0264(3) 0.0213(3) 0.0260(3) 0.0045(2) 0.0089(2) 0.0118(2)
C2_15 0.0357(19) 0.0248(17) 0.042(2) 0.0093(15) 0.0168(17) 0.0139(15)
O3_15 0.0569(19) 0.0397(16) 0.0309(15) -0.0060(12) 0.0020(13) 0.0140(14)
C4_15 0.045(2) 0.0329(19) 0.036(2) 0.0116(16) 0.0161(17) 0.0204(17)
O5_15 0.063(2) 0.063(2) 0.0544(19) 0.0209(16) 0.0284(16) 0.0495(18)
C6_15 0.0276(17) 0.0306(18) 0.0336(18) 0.0068(14) 0.0065(14) 0.0143(15)
O7_15 0.0390(15) 0.0287(14) 0.0584(18) 0.0171(13) 0.0093(13) 0.0086(12)
Cr1_16 0.0210(3) 0.0213(3) 0.0294(3) 0.0088(2) 0.0060(2) 0.0079(2)
C2_16 0.0297(17) 0.0198(15) 0.0268(17) 0.0037(13) 0.0045(14) 0.0051(13)
O3_16 0.0309(13) 0.0315(13) 0.0414(15) 0.0006(11) 0.0058(11) 0.0168(11)
C4_16 0.0271(17) 0.0258(17) 0.043(2) 0.0115(15) 0.0106(16) 0.0132(14)
O5_16 0.0435(15) 0.0419(15) 0.0317(14) 0.0030(12) 0.0019(12) 0.0239(13)
C6_16 0.0284(18) 0.034(2) 0.044(2) 0.0153(17) 0.0014(16) 0.0064(15)
O7_16 0.053(2) 0.0456(19) 0.081(3) 0.0388(18) 0.0013(18) -0.0009(16)
P1_17 0.0232(4) 0.0223(4) 0.0400(5) 0.0081(4) 0.0069(4) 0.0070(3)
C2_17 0.0246(16) 0.0240(16) 0.0360(19) 0.0047(14) 0.0027(14) 0.0075(13)
C3_17 0.0329(19) 0.0299(18) 0.043(2) 0.0062(16) 0.0103(16) 0.0110(15)
C4_17 0.039(2) 0.039(2) 0.057(3) 0.0040(19) 0.015(2) 0.0167(18)
C5_17 0.041(2) 0.033(2) 0.058(3) -0.0002(19) 0.003(2) 0.0189(18)
C6_17 0.040(2) 0.0266(18) 0.047(2) 0.0068(16) 0.0038(18) 0.0129(16)
C7_17 0.0336(19) 0.0290(18) 0.037(2) 0.0087(15) 0.0053(16) 0.0097(15)
C8_17 0.0281(18) 0.0256(17) 0.045(2) 0.0146(15) 0.0074(16) 0.0083(14)
C9_17 0.041(2) 0.071(3) 0.042(2) 0.015(2) 0.0045(19) 0.030(2)
C10_17 0.053(3) 0.086(4) 0.048(3) 0.020(3) 0.002(2) 0.034(3)
C11_17 0.032(2) 0.056(3) 0.074(3) 0.029(3) -0.001(2) 0.017(2)
C12_17 0.032(2) 0.044(2) 0.080(4) 0.017(2) 0.007(2) 0.0200(19)
C13_17 0.032(2) 0.032(2) 0.064(3) 0.0059(19) 0.0033(19) 0.0134(16)
C14_17 0.0252(17) 0.0242(17) 0.043(2) 0.0071(15) 0.0117(15) 0.0064(14)
C15_17 0.0299(19) 0.0305(19) 0.065(3) 0.0161(18) 0.0188(19) 0.0141(16)
C16_17 0.044(2) 0.0279(19) 0.075(3) 0.019(2) 0.028(2) 0.0147(18)
C17_17 0.036(2) 0.0288(19) 0.069(3) 0.0057(19) 0.025(2) 0.0045(16)
C18_17 0.0264(19) 0.038(2) 0.052(2) -0.0010(18) 0.0088(17) 0.0045(16)
C19_17 0.0279(18) 0.0310(19) 0.045(2) 0.0046(16) 0.0043(16) 0.0069(15)
C20_17 0.0270(17) 0.0277(17) 0.041(2) 0.0067(15) 0.0065(15) 0.0116(14)
C21_17 0.0300(19) 0.0296(18) 0.046(2) 0.0054(16) 0.0098(16) 0.0075(15)
C22_17 0.036(2) 0.035(2) 0.048(2) 0.0110(17) 0.0157(18) 0.0134(17)
C23_17 0.043(2) 0.038(2) 0.041(2) 0.0108(17) 0.0114(18) 0.0228(18)
C24_17 0.039(2) 0.0321(19) 0.043(2) 0.0038(16) 0.0009(17) 0.0196(17)
C25_17 0.0306(18) 0.0253(17) 0.046(2) 0.0065(15) 0.0054(16) 0.0129(15)
P1_18 0.0227(4) 0.0231(4) 0.0254(4) 0.0050(3) 0.0081(3) 0.0095(3)
C2_18 0.0243(16) 0.0280(17) 0.0326(18) 0.0056(14) 0.0073(14) 0.0104(14)
C3_18 0.0339(19) 0.0294(18) 0.039(2) 0.0093(15) 0.0144(16) 0.0132(15)
C4_18 0.032(2) 0.032(2) 0.060(3) 0.0092(18) 0.0194(19) 0.0078(16)
C5_18 0.043(2) 0.030(2) 0.069(3) -0.007(2) 0.018(2) 0.0006(18)
C6_18 0.058(3) 0.038(2) 0.072(3) -0.017(2) 0.035(3) -0.003(2)
C7_18 0.038(2) 0.036(2) 0.055(3) -0.0081(19) 0.026(2) -0.0012(17)
C8_18 0.0206(15) 0.0238(16) 0.0289(17) 0.0075(13) 0.0060(13) 0.0066(12)
C9_18 0.0268(17) 0.0298(17) 0.040(2) 0.0103(15) 0.0098(15) 0.0156(14)
C10_18 0.0287(18) 0.0352(19) 0.039(2) 0.0093(16) 0.0140(15) 0.0141(15)
C11_18 0.0300(19) 0.037(2) 0.046(2) 0.0182(17) 0.0115(17) 0.0110(16)
C12_18 0.037(2) 0.040(2) 0.062(3) 0.026(2) 0.019(2) 0.0224(18)
C13_18 0.0329(19) 0.036(2) 0.051(2) 0.0146(17) 0.0184(18) 0.0187(16)
C14_18 0.0283(17) 0.0233(16) 0.0306(17) 0.0067(13) 0.0121(14) 0.0106(13)
C15_18 0.0335(19) 0.0362(19) 0.0326(19) 0.0070(15) 0.0078(15) 0.0174(16)
C16_18 0.0319(19) 0.042(2) 0.047(2) 0.0137(18) 0.0149(17) 0.0219(17)
C17_18 0.038(2) 0.0300(19) 0.049(2) 0.0061(16) 0.0237(18) 0.0152(16)
C18_18 0.036(2) 0.038(2) 0.035(2) -0.0013(16) 0.0132(16) 0.0113(16)
C19_18 0.0310(18) 0.0325(18) 0.0319(18) 0.0038(15) 0.0124(15) 0.0121(15)
C20_18 0.0263(16) 0.0326(17) 0.0243(16) 0.0048(13) 0.0096(13) 0.0158(14)
C21_18 0.0300(18) 0.0328(18) 0.0351(19) 0.0046(15) 0.0061(15) 0.0144(15)
C22_18 0.0268(18) 0.040(2) 0.043(2) -0.0018(17) 0.0023(16) 0.0117(16)
C23_18 0.035(2) 0.054(2) 0.035(2) 0.0072(18) 0.0036(16) 0.0276(19)
C24_18 0.037(2) 0.044(2) 0.037(2) 0.0150(17) 0.0126(16) 0.0244(17)
C25_18 0.0307(18) 0.0332(18) 0.0342(19) 0.0088(15) 0.0113(15) 0.0157(15)
P1_191 0.0319(13) 0.0287(11) 0.0552(18) 0.0057(13) 0.0022(13) 0.0177(10)
C2_191 0.0358(19) 0.0335(18) 0.049(2) 0.0125(19) 0.0075(19) 0.0171(16)
C3_191 0.037(2) 0.037(2) 0.048(2) 0.012(2) 0.0095(19) 0.019(2)
C4_191 0.039(2) 0.040(3) 0.046(2) 0.011(3) 0.0081(19) 0.020(2)
C5_191 0.040(2) 0.043(3) 0.048(3) 0.013(2) 0.007(2) 0.022(2)
C6_191 0.040(2) 0.042(2) 0.049(3) 0.013(2) 0.008(2) 0.024(2)
C7_191 0.039(2) 0.038(2) 0.048(3) 0.012(2) 0.009(2) 0.0210(19)
C8_191 0.041(2) 0.043(2) 0.047(2) 0.0124(18) 0.0126(18) 0.0252(17)
C9_191 0.047(2) 0.047(2) 0.045(2) 0.011(2) 0.012(2) 0.031(2)
C10_191 0.055(3) 0.056(3) 0.047(2) 0.007(2) 0.012(2) 0.034(2)
C11_191 0.062(3) 0.060(3) 0.047(2) 0.009(2) 0.011(2) 0.032(2)
C12_191 0.063(3) 0.057(3) 0.046(3) 0.013(2) 0.009(2) 0.029(2)
C13_191 0.052(2) 0.052(2) 0.047(2) 0.014(2) 0.012(2) 0.030(2)
C14_191 0.047(2) 0.040(2) 0.062(2) 0.0031(19) -0.001(2) 0.0185(19)
C15_191 0.053(3) 0.045(2) 0.066(3) 0.005(2) 0.000(3) 0.017(2)
C16_191 0.058(3) 0.048(2) 0.070(3) 0.001(2) -0.001(3) 0.020(3)
C17_191 0.058(3) 0.048(3) 0.072(3) 0.005(3) 0.000(3) 0.019(3)
C18_191 0.059(3) 0.049(3) 0.073(3) 0.005(3) 0.003(3) 0.024(2)
C19_191 0.052(3) 0.045(3) 0.069(3) 0.004(2) 0.003(3) 0.023(2)
C20_191 0.032(2) 0.051(2) 0.061(2) -0.003(2) 0.0168(19) 0.0113(19)
C21_191 0.037(2) 0.061(3) 0.065(3) -0.007(2) 0.020(2) 0.003(2)
C22_191 0.042(2) 0.069(3) 0.069(3) -0.008(2) 0.022(2) -0.004(2)
C23_191 0.042(3) 0.072(3) 0.070(3) -0.008(3) 0.024(3) -0.005(3)
C24_191 0.041(3) 0.072(3) 0.069(3) -0.011(3) 0.024(2) -0.002(3)
C25_191 0.036(3) 0.063(3) 0.066(3) -0.008(3) 0.022(2) 0.005(2)
P1_192 0.0311(11) 0.0298(11) 0.0481(15) 0.0044(11) 0.0091(10) 0.0137(9)
C2_192 0.0354(19) 0.0343(17) 0.047(2) 0.0112(19) 0.0089(18) 0.0179(16)
C3_192 0.036(2) 0.035(2) 0.047(2) 0.011(2) 0.0105(18) 0.019(2)
C4_192 0.038(2) 0.040(3) 0.046(2) 0.012(2) 0.0083(18) 0.019(2)
C5_192 0.040(2) 0.043(2) 0.047(3) 0.011(2) 0.008(2) 0.022(2)
C6_192 0.042(2) 0.043(2) 0.048(3) 0.012(2) 0.007(2) 0.0230(19)
C7_192 0.041(2) 0.039(2) 0.048(2) 0.012(2) 0.008(2) 0.0203(18)
C8_192 0.0406(19) 0.043(2) 0.046(2) 0.0132(17) 0.0117(17) 0.0251(16)
C9_192 0.048(2) 0.051(2) 0.045(2) 0.011(2) 0.012(2) 0.0317(19)
C10_192 0.057(2) 0.055(2) 0.046(2) 0.009(2) 0.013(2) 0.035(2)
C11_192 0.059(2) 0.053(3) 0.045(2) 0.010(2) 0.013(2) 0.031(2)
C12_192 0.063(2) 0.053(3) 0.046(2) 0.010(2) 0.008(2) 0.034(2)
C13_192 0.054(3) 0.050(2) 0.047(2) 0.012(2) 0.009(2) 0.033(2)
C14_192 0.052(2) 0.039(2) 0.065(2) 0.0021(19) -0.008(2) 0.0195(19)
C15_192 0.062(3) 0.046(2) 0.071(3) 0.006(2) -0.011(3) 0.013(2)
C16_192 0.064(3) 0.050(3) 0.072(3) -0.003(2) -0.004(3) 0.016(3)
C17_192 0.063(3) 0.053(3) 0.074(3) 0.004(3) -0.004(3) 0.019(3)
C18_192 0.062(3) 0.050(3) 0.076(3) 0.003(2) -0.002(3) 0.024(2)
C19_192 0.058(3) 0.049(3) 0.072(3) 0.002(2) -0.004(3) 0.027(2)
C20_192 0.032(2) 0.051(2) 0.061(2) -0.002(2) 0.0170(18) 0.0107(18)
C21_192 0.036(2) 0.056(3) 0.064(3) -0.007(2) 0.020(2) 0.006(2)
C22_192 0.041(2) 0.062(3) 0.066(3) -0.008(3) 0.022(2) -0.001(2)
C23_192 0.041(3) 0.066(3) 0.068(3) -0.007(3) 0.022(3) -0.005(3)
C24_192 0.038(2) 0.067(3) 0.066(3) -0.009(2) 0.023(2) -0.004(2)
C25_192 0.035(2) 0.060(3) 0.064(3) -0.007(2) 0.021(2) 0.004(2)
O1_201 0.045(3) 0.038(3) 0.054(2) 0.006(2) 0.009(2) 0.014(2)
C2_201 0.044(3) 0.036(3) 0.051(3) 0.008(2) 0.008(2) 0.013(2)
C3_201 0.047(3) 0.037(3) 0.051(3) 0.007(2) 0.008(2) 0.012(2)
C4_201 0.047(3) 0.037(3) 0.053(3) 0.007(2) 0.007(2) 0.011(2)
C5_201 0.046(3) 0.038(3) 0.055(2) 0.008(2) 0.008(2) 0.010(2)
O1_202 0.044(2) 0.035(3) 0.0514(19) 0.0098(18) 0.0119(17) 0.0114(18)
C2_202 0.044(2) 0.036(3) 0.050(2) 0.0075(19) 0.0093(19) 0.014(2)
C3_202 0.045(3) 0.036(3) 0.050(2) 0.007(2) 0.010(2) 0.011(2)
C4_202 0.048(2) 0.039(2) 0.051(2) 0.006(2) 0.011(2) 0.007(2)
C5_202 0.045(2) 0.039(3) 0.056(2) 0.009(2) 0.0073(19) 0.0086(18)
O1_999 0.086(4) 0.107(5) 0.133(6) 0.021(5) 0.034(4) 0.070(4)
C2_999 0.082(5) 0.100(5) 0.124(6) 0.030(5) 0.033(5) 0.061(4)
C3_999 0.072(5) 0.094(5) 0.119(6) 0.029(5) 0.042(5) 0.055(4)
C4_999 0.069(5) 0.100(5) 0.115(6) 0.028(5) 0.038(5) 0.055(4)
C5_999 0.072(5) 0.107(5) 0.124(6) 0.033(5) 0.033(5) 0.069(4)

loop_
_atom_type_symbol
_atom_type_description
_atom_type_scat_dispersion_real
_atom_type_scat_dispersion_imag
_atom_type_scat_source
C C 0.0181 0.0091 'International Tables Vol C Tables 4.2.6.8 and 6.1.1.4'
H H 0.0000 0.0000 'International Tables Vol C Tables 4.2.6.8 and 6.1.1.4'
B B 0.0090 0.0039 'International Tables Vol C Tables 4.2.6.8 and 6.1.1.4'
Cr Cr -0.1635 2.4439 'International Tables Vol C Tables 4.2.6.8 and 6.1.1.4'
N N 0.0311 0.0180 'International Tables Vol C Tables 4.2.6.8 and 6.1.1.4'
O O 0.0492 0.0322 'International Tables Vol C Tables 4.2.6.8 and 6.1.1.4'
P P 0.2955 0.4335 'International Tables Vol C Tables 4.2.6.8 and 6.1.1.4'

loop_
_geom_angle_atom_site_label_1
_geom_angle_atom_site_label_2
_geom_angle_atom_site_label_3
_geom_angle
_geom_angle_site_symmetry_1
_geom_angle_site_symmetry_3
_geom_angle_publ_flag
C8_1 P1_1 C21_1 109.7(3) . 2_766 ?
C8_1 P1_1 C14_1 112.5(3) . . ?
C21_1 P1_1 C14_1 110.3(4) 2_766 . ?
C8_1 P1_1 C2_1 107.4(5) . . ?
C21_1 P1_1 C2_1 107.4(5) 2_766 . ?
C14_1 P1_1 C2_1 109.5(5) . . ?
C3_1 C2_1 C7_1 123.1(11) . . ?
C3_1 C2_1 P1_1 116.6(8) . . ?
C7_1 C2_1 P1_1 120.1(10) . . ?
C2_1 C3_1 C4_1 116.7(10) . . ?
C2_1 C3_1 H3_1 121.7 . . ?
C4_1 C3_1 H3_1 121.7 . . ?
C5_1 C4_1 C3_1 123.0(9) . . ?
C5_1 C4_1 H4_1 118.5 . . ?
C3_1 C4_1 H4_1 118.5 . . ?
C4_1 C5_1 C6_1 117.8(9) . . ?
C4_1 C5_1 H5_1 121.1 . . ?
C6_1 C5_1 H5_1 121.1 . . ?
C7_1 C6_1 C5_1 122.0(9) . . ?
C7_1 C6_1 H6_1 119.0 . . ?
C5_1 C6_1 H6_1 119.0 . . ?
C6_1 C7_1 C2_1 117.3(10) . . ?
C6_1 C7_1 H7_1 121.4 . . ?
C2_1 C7_1 H7_1 121.4 . . ?
C9_1 C8_1 C13_1 118.4(7) . . ?
C9_1 C8_1 P1_1 118.7(5) . . ?
C13_1 C8_1 P1_1 122.9(5) . . ?
C10_1 C9_1 C8_1 119.8(7) . . ?
C10_1 C9_1 H9_1 120.1 . . ?
C8_1 C9_1 H9_1 120.1 . . ?
C9_1 C10_1 C11_1 122.0(8) . . ?
C9_1 C10_1 H10_1 119.0 . . ?
C11_1 C10_1 H10_1 119.0 . . ?
C12_1 C11_1 C10_1 117.4(7) . . ?
C12_1 C11_1 H11_1 121.3 . . ?
C10_1 C11_1 H11_1 121.3 . . ?
C13_1 C12_1 C11_1 122.4(8) . . ?
C13_1 C12_1 H12_1 118.8 . . ?
C11_1 C12_1 H12_1 118.8 . . ?
C12_1 C13_1 C8_1 120.0(7) . . ?
C12_1 C13_1 H13_1 120.0 . . ?
C8_1 C13_1 H13_1 120.0 . . ?
C19_1 C14_1 C15_1 120.8(8) . . ?
C19_1 C14_1 P1_1 118.9(6) . . ?
C15_1 C14_1 P1_1 120.3(6) . . ?
C18_1 C15_1 C14_1 119.8(9) . . ?
C18_1 C15_1 H15_1 120.1 . . ?
C14_1 C15_1 H15_1 120.1 . . ?
C17_1 C16_1 C18_1 117.0(9) . . ?
C17_1 C16_1 H16_1 121.5 . . ?
C18_1 C16_1 H16_1 121.5 . . ?
C16_1 C17_1 C19_1 120.8(9) . . ?
C16_1 C17_1 H17_1 119.6 . . ?
C19_1 C17_1 H17_1 119.6 . . ?
C15_1 C18_1 C16_1 122.2(10) . . ?
C15_1 C18_1 H18_1 118.9 . . ?
C16_1 C18_1 H18_1 118.9 . . ?
C14_1 C19_1 C17_1 119.4(9) . . ?
C14_1 C19_1 H19_1 120.3 . . ?
C17_1 C19_1 H19_1 120.3 . . ?
C22_1 C20_1 C21_1 120.1(9) . . ?
C22_1 C20_1 H20_1 119.9 . . ?
C21_1 C20_1 H20_1 119.9 . . ?
C25_1 C21_1 C20_1 120.9(9) . . ?
C25_1 C21_1 P1_1 118.9(7) . 2_766 ?
C20_1 C21_1 P1_1 120.2(7) . 2_766 ?
C20_1 C22_1 C23_1 119.4(10) . . ?
C20_1 C22_1 H22_1 120.3 . . ?
C23_1 C22_1 H22_1 120.3 . . ?
C22_1 C23_1 C24_1 122.2(12) . . ?
C22_1 C23_1 H23_1 118.9 . . ?
C24_1 C23_1 H23_1 118.9 . . ?
C23_1 C24_1 C25_1 116.6(11) . . ?
C23_1 C24_1 H24_1 121.7 . . ?
C25_1 C24_1 H24_1 121.7 . . ?
C21_1 C25_1 C24_1 120.8(10) . . ?
C21_1 C25_1 H25_1 119.6 . . ?
C24_1 C25_1 H25_1 119.6 . . ?
C12_2 P1_2 C22_2 107.0(4) . . ?
C12_2 P1_2 C4_2 109.5(4) . . ?
C22_2 P1_2 C4_2 111.6(4) . . ?
C12_2 P1_2 C10_2 112.6(5) . . ?
C22_2 P1_2 C10_2 108.1(4) . . ?
C4_2 P1_2 C10_2 108.0(4) . . ?
C25_2 C2_2 C3_2 120.6(9) . . ?
C25_2 C2_2 H2_2 119.7 . . ?
C3_2 C2_2 H2_2 119.7 . . ?
C2_2 C3_2 C22_2 120.5(8) . . ?
C2_2 C3_2 H3_2 119.7 . . ?
C22_2 C3_2 H3_2 119.7 . . ?
C5_2 C4_2 C9_2 122.9(8) . . ?
C5_2 C4_2 P1_2 119.9(7) . . ?
C9_2 C4_2 P1_2 117.2(7) . . ?
C4_2 C5_2 C6_2 117.4(9) . . ?
C4_2 C5_2 H5_2 121.3 . . ?
C6_2 C5_2 H5_2 121.3 . . ?
C5_2 C6_2 C7_2 122.3(9) . . ?
C5_2 C6_2 H6_2 118.9 . . ?
C7_2 C6_2 H6_2 118.9 . . ?
C8_2 C7_2 C6_2 117.1(10) . . ?
C8_2 C7_2 H7_2 121.5 . . ?
C6_2 C7_2 H7_2 121.5 . . ?
C9_2 C8_2 C7_2 123.6(10) . . ?
C9_2 C8_2 H8_2 118.2 . . ?
C7_2 C8_2 H8_2 118.2 . . ?
C8_2 C9_2 C4_2 116.7(9) . . ?
C8_2 C9_2 H9_2 121.6 . . ?
C4_2 C9_2 H9_2 121.6 . . ?
C17_2 C10_2 C21_2 121.0(9) . . ?
C17_2 C10_2 P1_2 120.0(8) . . ?
C21_2 C10_2 P1_2 118.8(7) . . ?
C16_2 C11_2 C12_2 118.5(10) . . ?
C16_2 C11_2 H11_2 120.8 . . ?
C12_2 C11_2 H11_2 120.8 . . ?
C13_2 C12_2 C11_2 119.3(9) . . ?
C13_2 C12_2 P1_2 120.1(7) . . ?
C11_2 C12_2 P1_2 120.5(7) . . ?
C16_2 C14_2 C15_2 120.1(9) . . ?
C16_2 C14_2 H14_2 119.9 . . ?
C15_2 C14_2 H14_2 119.9 . . ?
C15_2 C13_2 C12_2 120.6(9) . . ?
C15_2 C13_2 H13_2 119.7 . . ?
C12_2 C13_2 H13_2 119.7 . . ?
C13_2 C15_2 C14_2 120.2(9) . . ?
C13_2 C15_2 H15_2 119.9 . . ?
C14_2 C15_2 H15_2 119.9 . . ?
C11_2 C16_2 C14_2 121.1(11) . . ?
C11_2 C16_2 H16_2 119.5 . . ?
C14_2 C16_2 H16_2 119.5 . . ?
C10_2 C17_2 C18_2 125.3(10) . . ?
C10_2 C17_2 H17_2 117.4 . . ?
C18_2 C17_2 H17_2 117.4 . . ?
C17_2 C18_2 C19_2 115.9(8) . . ?
C17_2 C18_2 H18_2 122.0 . . ?
C19_2 C18_2 H18_2 122.0 . . ?
C20_2 C19_2 C18_2 117.5(8) . . ?
C20_2 C19_2 H19_2 121.2 . . ?
C18_2 C19_2 H19_2 121.2 . . ?
C21_2 C20_2 C19_2 117.0(8) . . ?
C21_2 C20_2 H20_2 121.5 . . ?
C19_2 C20_2 H20_2 121.5 . . ?
C10_2 C21_2 C20_2 122.7(8) . . ?
C10_2 C21_2 H21_2 118.6 . . ?
C20_2 C21_2 H21_2 118.6 . . ?
C3_2 C22_2 C23_2 120.7(9) . . ?
C3_2 C22_2 P1_2 120.1(7) . . ?
C23_2 C22_2 P1_2 119.2(8) . . ?
C24_2 C23_2 C22_2 115.9(12) . . ?
C24_2 C23_2 H23_2 122.0 . . ?
C22_2 C23_2 H23_2 122.0 . . ?
C23_2 C24_2 C25_2 124.5(11) . . ?
C23_2 C24_2 H24_2 117.7 . . ?
C25_2 C24_2 H24_2 117.7 . . ?
C2_2 C25_2 C24_2 117.7(10) . . ?
C2_2 C25_2 H25_2 121.1 . . ?
C24_2 C25_2 H25_2 121.2 . . ?
C5_31 O1_31 C2_31 111.6(11) . . ?
O1_31 C2_31 C3_31 104.2(11) . . ?
O1_31 C2_31 H2A_31 110.9 . . ?
C3_31 C2_31 H2A_31 110.9 . . ?
O1_31 C2_31 H2B_31 110.9 . . ?
C3_31 C2_31 H2B_31 110.9 . . ?
H2A_31 C2_31 H2B_31 108.9 . . ?
C2_31 C3_31 C4_31 99.0(11) . . ?
C2_31 C3_31 H3A_31 112.0 . . ?
C4_31 C3_31 H3A_31 112.0 . . ?
C2_31 C3_31 H3B_31 112.0 . . ?
C4_31 C3_31 H3B_31 112.0 . . ?
H3A_31 C3_31 H3B_31 109.6 . . ?
C5_31 C4_31 C3_31 109.4(11) . . ?
C5_31 C4_31 H4A_31 109.8 . . ?
C3_31 C4_31 H4A_31 109.8 . . ?
C5_31 C4_31 H4B_31 109.8 . . ?
C3_31 C4_31 H4B_31 109.8 . . ?
H4A_31 C4_31 H4B_31 108.2 . . ?
O1_31 C5_31 C4_31 102.6(11) . . ?
O1_31 C5_31 H5A_31 111.2 . . ?
C4_31 C5_31 H5A_31 111.2 . . ?
O1_31 C5_31 H5B_31 111.2 . . ?
C4_31 C5_31 H5B_31 111.2 . . ?
H5A_31 C5_31 H5B_31 109.2 . . ?
C5_32 O1_32 C2_32 109.0(11) . . ?
C3_32 C2_32 O1_32 104.9(11) . . ?
C3_32 C2_32 H2A_32 110.8 . . ?
O1_32 C2_32 H2A_32 110.8 . . ?
C3_32 C2_32 H2B_32 110.8 . . ?
O1_32 C2_32 H2B_32 110.8 . . ?
H2A_32 C2_32 H2B_32 108.8 . . ?
C2_32 C3_32 C4_32 104.2(11) . . ?
C2_32 C3_32 H3A_32 110.9 . . ?
C4_32 C3_32 H3A_32 110.9 . . ?
C2_32 C3_32 H3B_32 110.9 . . ?
C4_32 C3_32 H3B_32 110.9 . . ?
H3A_32 C3_32 H3B_32 108.9 . . ?
C5_32 C4_32 C3_32 103.6(11) . . ?
C5_32 C4_32 H4A_32 111.0 . . ?
C3_32 C4_32 H4A_32 111.0 . . ?
C5_32 C4_32 H4B_32 111.0 . . ?
C3_32 C4_32 H4B_32 111.0 . . ?
H4A_32 C4_32 H4B_32 109.0 . . ?
O1_32 C5_32 C4_32 105.6(11) . . ?
O1_32 C5_32 H5A_32 110.6 . . ?
C4_32 C5_32 H5A_32 110.6 . . ?
O1_32 C5_32 H5B_32 110.6 . . ?
C4_32 C5_32 H5B_32 110.6 . . ?
H5A_32 C5_32 H5B_32 108.7 . . ?
C5_41 O1_41 C2_41 105.0(9) . . ?
C3_41 C2_41 O1_41 106.7(11) . . ?
C3_41 C2_41 H2A_41 110.4 . . ?
O1_41 C2_41 H2A_41 110.4 . . ?
C3_41 C2_41 H2B_41 110.4 . . ?
O1_41 C2_41 H2B_41 110.4 . . ?
H2A_41 C2_41 H2B_41 108.6 . . ?
C2_41 C3_41 C4_41 105.0(10) . . ?
C2_41 C3_41 H3A_41 110.8 . . ?
C4_41 C3_41 H3A_41 110.8 . . ?
C2_41 C3_41 H3B_41 110.8 . . ?
C4_41 C3_41 H3B_41 110.8 . . ?
H3A_41 C3_41 H3B_41 108.8 . . ?
C3_41 C4_41 C5_41 112.9(11) . . ?
C3_41 C4_41 H4A_41 109.0 . . ?
C5_41 C4_41 H4A_41 109.0 . . ?
C3_41 C4_41 H4B_41 109.0 . . ?
C5_41 C4_41 H4B_41 109.0 . . ?
H4A_41 C4_41 H4B_41 107.8 . . ?
O1_41 C5_41 C4_41 100.3(10) . . ?
O1_41 C5_41 H5A_41 111.7 . . ?
C4_41 C5_41 H5A_41 111.7 . . ?
O1_41 C5_41 H5B_41 111.7 . . ?
C4_41 C5_41 H5B_41 111.7 . . ?
H5A_41 C5_41 H5B_41 109.5 . . ?
C5_42 O1_42 C2_42 102.1(12) . . ?
C3_42 C2_42 O1_42 100.0(11) . . ?
C3_42 C2_42 H2A_42 111.8 . . ?
O1_42 C2_42 H2A_42 111.8 . . ?
C3_42 C2_42 H2B_42 111.8 . . ?
O1_42 C2_42 H2B_42 111.8 . . ?
H2A_42 C2_42 H2B_42 109.5 . . ?
C2_42 C3_42 C4_42 109.5(11) . . ?
C2_42 C3_42 H3A_42 109.8 . . ?
C4_42 C3_42 H3A_42 109.8 . . ?
C2_42 C3_42 H3B_42 109.8 . . ?
C4_42 C3_42 H3B_42 109.8 . . ?
H3A_42 C3_42 H3B_42 108.2 . . ?
C3_42 C4_42 C5_42 103.9(11) . . ?
C3_42 C4_42 H4A_42 111.0 . . ?
C5_42 C4_42 H4A_42 111.0 . . ?
C3_42 C4_42 H4B_42 111.0 . . ?
C5_42 C4_42 H4B_42 111.0 . . ?
H4A_42 C4_42 H4B_42 109.0 . . ?
O1_42 C5_42 C4_42 99.5(12) . . ?
O1_42 C5_42 H5A_42 111.9 . . ?
C4_42 C5_42 H5A_42 111.9 . . ?
O1_42 C5_42 H5B_42 111.9 . . ?
C4_42 C5_42 H5B_42 111.9 . . ?
H5A_42 C5_42 H5B_42 109.6 . . ?
C5_51 O1_51 C2_51 103.7(11) . . ?
C3_51 C2_51 O1_51 98.2(10) . . ?
C3_51 C2_51 H2A_51 112.1 . . ?
O1_51 C2_51 H2A_51 112.1 . . ?
C3_51 C2_51 H2B_51 112.1 . . ?
O1_51 C2_51 H2B_51 112.1 . . ?
H2A_51 C2_51 H2B_51 109.8 . . ?
C2_51 C3_51 C4_51 103.3(10) . . ?
C2_51 C3_51 H3A_51 111.1 . . ?
C4_51 C3_51 H3A_51 111.1 . . ?
C2_51 C3_51 H3B_51 111.1 . . ?
C4_51 C3_51 H3B_51 111.1 . . ?
H3A_51 C3_51 H3B_51 109.1 . . ?
C5_51 C4_51 C3_51 104.6(10) . . ?
C5_51 C4_51 H4A_51 110.8 . . ?
C3_51 C4_51 H4A_51 110.8 . . ?
C5_51 C4_51 H4B_51 110.8 . . ?
C3_51 C4_51 H4B_51 110.8 . . ?
H4A_51 C4_51 H4B_51 108.9 . . ?
O1_51 C5_51 C4_51 109.3(11) . . ?
O1_51 C5_51 H5A_51 109.8 . . ?
C4_51 C5_51 H5A_51 109.8 . . ?
O1_51 C5_51 H5B_51 109.8 . . ?
C4_51 C5_51 H5B_51 109.8 . . ?
H5A_51 C5_51 H5B_51 108.3 . . ?
C5_52 O1_52 C2_52 111.1(11) . . ?
C3_52 C2_52 O1_52 105.0(11) . . ?
C3_52 C2_52 H2A_52 110.8 . . ?
O1_52 C2_52 H2A_52 110.8 . . ?
C3_52 C2_52 H2B_52 110.8 . . ?
O1_52 C2_52 H2B_52 110.8 . . ?
H2A_52 C2_52 H2B_52 108.8 . . ?
C2_52 C3_52 C4_52 105.4(11) . . ?
C2_52 C3_52 H3A_52 110.7 . . ?
C4_52 C3_52 H3A_52 110.7 . . ?
C2_52 C3_52 H3B_52 110.7 . . ?
C4_52 C3_52 H3B_52 110.7 . . ?
H3A_52 C3_52 H3B_52 108.8 . . ?
C5_52 C4_52 C3_52 107.4(11) . . ?
C5_52 C4_52 H4A_52 110.2 . . ?
C3_52 C4_52 H4A_52 110.2 . . ?
C5_52 C4_52 H4B_52 110.2 . . ?
C3_52 C4_52 H4B_52 110.2 . . ?
H4A_52 C4_52 H4B_52 108.5 . . ?
O1_52 C5_52 C4_52 106.4(11) . . ?
O1_52 C5_52 H5A_52 110.4 . . ?
C4_52 C5_52 H5A_52 110.4 . . ?
O1_52 C5_52 H5B_52 110.5 . . ?
C4_52 C5_52 H5B_52 110.5 . . ?
H5A_52 C5_52 H5B_52 108.6 . . ?
C5_61 O1_61 C2_61 108.9(6) . . ?
O1_61 C2_61 C3_61 103.7(7) . . ?
O1_61 C2_61 H2A_61 111.0 . . ?
C3_61 C2_61 H2A_61 111.0 . . ?
O1_61 C2_61 H2B_61 111.0 . . ?
C3_61 C2_61 H2B_61 111.0 . . ?
H2A_61 C2_61 H2B_61 109.0 . . ?
C4_61 C3_61 C2_61 101.4(7) . . ?
C4_61 C3_61 H3A_61 111.5 . . ?
C2_61 C3_61 H3A_61 111.5 . . ?
C4_61 C3_61 H3B_61 111.5 . . ?
C2_61 C3_61 H3B_61 111.5 . . ?
H3A_61 C3_61 H3B_61 109.3 . . ?
C3_61 C4_61 C5_61 100.4(7) . . ?
C3_61 C4_61 H4A_61 111.7 . . ?
C5_61 C4_61 H4A_61 111.7 . . ?
C3_61 C4_61 H4B_61 111.7 . . ?
C5_61 C4_61 H4B_61 111.7 . . ?
H4A_61 C4_61 H4B_61 109.5 . . ?
O1_61 C5_61 C4_61 106.6(7) . . ?
O1_61 C5_61 H5A_61 110.4 . . ?
C4_61 C5_61 H5A_61 110.4 . . ?
O1_61 C5_61 H5B_61 110.4 . . ?
C4_61 C5_61 H5B_61 110.4 . . ?
H5A_61 C5_61 H5B_61 108.6 . . ?
C5_62 O1_62 C2_62 113.4(11) . . ?
C3_62 C2_62 O1_62 104.4(11) . . ?
C3_62 C2_62 H2A_62 110.9 . . ?
O1_62 C2_62 H2A_62 110.9 . . ?
C3_62 C2_62 H2B_62 110.9 . . ?
O1_62 C2_62 H2B_62 110.9 . . ?
H2A_62 C2_62 H2B_62 108.9 . . ?
C2_62 C3_62 C4_62 106.4(11) . . ?
C2_62 C3_62 H3A_62 110.5 . . ?
C4_62 C3_62 H3A_62 110.5 . . ?
C2_62 C3_62 H3B_62 110.5 . . ?
C4_62 C3_62 H3B_62 110.5 . . ?
H3A_62 C3_62 H3B_62 108.6 . . ?
C5_62 C4_62 C3_62 107.9(11) . . ?
C5_62 C4_62 H4A_62 110.1 . . ?
C3_62 C4_62 H4A_62 110.1 . . ?
C5_62 C4_62 H4B_62 110.1 . . ?
C3_62 C4_62 H4B_62 110.1 . . ?
H4A_62 C4_62 H4B_62 108.4 . . ?
O1_62 C5_62 C4_62 103.8(11) . . ?
O1_62 C5_62 H5A_62 111.0 . . ?
C4_62 C5_62 H5A_62 111.0 . . ?
O1_62 C5_62 H5B_62 111.0 . . ?
C4_62 C5_62 H5B_62 111.0 . . ?
H5A_62 C5_62 H5B_62 109.0 . . ?
C5_7 O1_7 C2_7 108.8(4) . . ?
O1_7 C2_7 C3_7 106.3(4) . . ?
O1_7 C2_7 H2A_7 110.5 . . ?
C3_7 C2_7 H2A_7 110.5 . . ?
O1_7 C2_7 H2B_7 110.5 . . ?
C3_7 C2_7 H2B_7 110.5 . . ?
H2A_7 C2_7 H2B_7 108.7 . . ?
C2_7 C3_7 C4_7 103.8(4) . . ?
C2_7 C3_7 H3A_7 111.0 . . ?
C4_7 C3_7 H3A_7 111.0 . . ?
C2_7 C3_7 H3B_7 111.0 . . ?
C4_7 C3_7 H3B_7 111.0 . . ?
H3A_7 C3_7 H3B_7 109.0 . . ?
C5_7 C4_7 C3_7 100.6(5) . . ?
C5_7 C4_7 H4A_7 111.7 . . ?
C3_7 C4_7 H4A_7 111.7 . . ?
C5_7 C4_7 H4B_7 111.7 . . ?
C3_7 C4_7 H4B_7 111.7 . . ?
H4A_7 C4_7 H4B_7 109.4 . . ?
O1_7 C5_7 C4_7 106.9(5) . . ?
O1_7 C5_7 H5A_7 110.3 . . ?
C4_7 C5_7 H5A_7 110.3 . . ?
O1_7 C5_7 H5B_7 110.3 . . ?
C4_7 C5_7 H5B_7 110.3 . . ?
H5A_7 C5_7 H5B_7 108.6 . . ?
C5_8 O1_8 C2_8 108.4(4) . . ?
O1_8 C2_8 C3_8 106.8(5) . . ?
O1_8 C2_8 H2A_8 110.4 . . ?
C3_8 C2_8 H2A_8 110.4 . . ?
O1_8 C2_8 H2B_8 110.4 . . ?
C3_8 C2_8 H2B_8 110.4 . . ?
H2A_8 C2_8 H2B_8 108.6 . . ?
C2_8 C3_8 C4_8 102.8(5) . . ?
C2_8 C3_8 H3A_8 111.2 . . ?
C4_8 C3_8 H3A_8 111.2 . . ?
C2_8 C3_8 H3B_8 111.2 . . ?
C4_8 C3_8 H3B_8 111.2 . . ?
H3A_8 C3_8 H3B_8 109.1 . . ?
C5_8 C4_8 C3_8 101.3(4) . . ?
C5_8 C4_8 H4A_8 111.5 . . ?
C3_8 C4_8 H4A_8 111.5 . . ?
C5_8 C4_8 H4B_8 111.5 . . ?
C3_8 C4_8 H4B_8 111.5 . . ?
H4A_8 C4_8 H4B_8 109.3 . . ?
O1_8 C5_8 C4_8 105.5(4) . . ?
O1_8 C5_8 H5A_8 110.6 . . ?
C4_8 C5_8 H5A_8 110.6 . . ?
O1_8 C5_8 H5B_8 110.6 . . ?
C4_8 C5_8 H5B_8 110.6 . . ?
H5A_8 C5_8 H5B_8 108.8 . . ?
C2_9 B1_9 C6_9 111.0(3) . . ?
C2_9 B1_9 C4_9 110.5(3) . . ?
C6_9 B1_9 C4_9 107.8(3) . . ?
C2_9 B1_9 C8_9 110.6(3) . . ?
C6_9 B1_9 C8_9 108.7(3) . . ?
C4_9 B1_9 C8_9 108.2(3) . . ?
N3_9 C2_9 B1_9 178.8(5) . . ?
N5_9 C4_9 B1_9 177.1(4) . . ?
C4_9 N5_9 Cr1_13 173.1(3) . . ?
N7_9 C6_9 B1_9 175.3(4) . . ?
C6_9 N7_9 Cr1_14 172.5(3) . . ?
N9_9 C8_9 B1_9 175.7(4) . . ?
C8_9 N9_9 Cr1_16 172.2(3) . . ?
C2_10 B1_10 C4_10 108.8(3) . . ?
C2_10 B1_10 C6_10 113.9(3) . . ?
C4_10 B1_10 C6_10 108.9(3) . . ?
C2_10 B1_10 C8_10 108.7(3) . . ?
C4_10 B1_10 C8_10 108.5(3) . . ?
C6_10 B1_10 C8_10 107.9(3) . . ?
N3_10 C2_10 B1_10 175.9(4) . . ?
N5_10 C4_10 B1_10 178.9(4) . . ?
C4_10 N5_10 Cr1_16 174.6(3) . . ?
N7_10 C6_10 B1_10 173.4(3) . . ?
C6_10 N7_10 Cr1_15 172.6(3) . . ?
N9_10 C8_10 B1_10 177.9(4) . . ?
C8_10 N9_10 Cr1_14 170.8(3) . . ?
C4_11 B1_11 C2_11 111.4(3) . . ?
C4_11 B1_11 C6_11 108.5(3) . . ?
C2_11 B1_11 C6_11 111.0(3) . . ?
C4_11 B1_11 C8_11 106.4(3) . . ?
C2_11 B1_11 C8_11 111.1(3) . . ?
C6_11 B1_11 C8_11 108.2(3) . . ?
N3_11 C2_11 B1_11 179.6(5) . . ?
N5_11 C4_11 B1_11 175.8(4) . . ?
C4_11 N5_11 Cr1_14 176.7(3) . . ?
N7_11 C6_11 B1_11 176.1(3) . . ?
C6_11 N7_11 Cr1_15 174.8(3) . . ?
N9_11 C8_11 B1_11 173.2(4) . . ?
C8_11 N9_11 Cr1_13 174.2(3) . . ?
C4_12 B1_12 C8_12 108.5(3) . . ?
C4_12 B1_12 C2_12 110.2(3) . . ?
C8_12 B1_12 C2_12 110.8(3) . . ?
C4_12 B1_12 C6_12 108.5(3) . . ?
C8_12 B1_12 C6_12 108.4(3) . . ?
C2_12 B1_12 C6_12 110.5(3) . . ?
N3_12 C2_12 B1_12 178.3(4) . . ?
N5_12 C4_12 B1_12 176.2(3) . . ?
C4_12 N5_12 Cr1_15 174.1(3) . . ?
N7_12 C6_12 B1_12 177.1(3) . . ?
C6_12 N7_12 Cr1_13 174.9(3) . . ?
N9_12 C8_12 B1_12 175.3(3) . . ?
C8_12 N9_12 Cr1_16 172.5(3) . . ?
C2_13 Cr1_13 C4_13 86.39(19) . . ?
C2_13 Cr1_13 C6_13 86.41(17) . . ?
C4_13 Cr1_13 C6_13 87.56(16) . . ?
C2_13 Cr1_13 N9_11 93.02(16) . . ?
C4_13 Cr1_13 N9_11 176.83(15) . . ?
C6_13 Cr1_13 N9_11 95.51(14) . . ?
C2_13 Cr1_13 N7_12 95.41(15) . . ?
C4_13 Cr1_13 N7_12 93.65(14) . . ?
C6_13 Cr1_13 N7_12 177.87(15) . . ?
N9_11 Cr1_13 N7_12 83.30(11) . . ?
C2_13 Cr1_13 N5_9 177.53(15) . . ?
C4_13 Cr1_13 N5_9 95.61(15) . . ?
C6_13 Cr1_13 N5_9 95.11(14) . . ?
N9_11 Cr1_13 N5_9 84.90(11) . . ?
N7_12 Cr1_13 N5_9 83.03(11) . . ?
O3_13 C2_13 Cr1_13 175.8(4) . . ?
O5_13 C4_13 Cr1_13 175.7(4) . . ?
O7_13 C6_13 Cr1_13 175.6(3) . . ?
C4_14 Cr1_14 C2_14 88.98(18) . . ?
C4_14 Cr1_14 C6_14 87.0(2) . . ?
C2_14 Cr1_14 C6_14 85.93(19) . . ?
C4_14 Cr1_14 N5_11 94.35(16) . . ?
C2_14 Cr1_14 N5_11 91.37(16) . . ?
C6_14 Cr1_14 N5_11 176.93(16) . . ?
C4_14 Cr1_14 N9_10 174.21(15) . . ?
C2_14 Cr1_14 N9_10 96.22(16) . . ?
C6_14 Cr1_14 N9_10 95.85(17) . . ?
N5_11 Cr1_14 N9_10 83.01(12) . . ?
C4_14 Cr1_14 N7_9 91.97(15) . . ?
C2_14 Cr1_14 N7_9 175.59(16) . . ?
C6_14 Cr1_14 N7_9 98.43(15) . . ?
N5_11 Cr1_14 N7_9 84.26(12) . . ?
N9_10 Cr1_14 N7_9 82.66(12) . . ?
O3_14 C2_14 Cr1_14 176.8(4) . . ?
O5_14 C4_14 Cr1_14 177.5(4) . . ?
O7_14 C6_14 Cr1_14 173.6(4) . . ?
C6_15 Cr1_15 C4_15 84.40(16) . . ?
C6_15 Cr1_15 C2_15 84.93(16) . . ?
C4_15 Cr1_15 C2_15 89.07(17) . . ?
C6_15 Cr1_15 N5_12 95.74(13) . . ?
C4_15 Cr1_15 N5_12 177.08(16) . . ?
C2_15 Cr1_15 N5_12 93.85(14) . . ?
C6_15 Cr1_15 N7_11 95.03(14) . . ?
C4_15 Cr1_15 N7_11 93.98(15) . . ?
C2_15 Cr1_15 N7_11 176.93(14) . . ?
N5_12 Cr1_15 N7_11 83.10(11) . . ?
C6_15 Cr1_15 N7_10 178.32(14) . . ?
C4_15 Cr1_15 N7_10 96.36(14) . . ?
C2_15 Cr1_15 N7_10 96.57(14) . . ?
N5_12 Cr1_15 N7_10 83.42(11) . . ?
N7_11 Cr1_15 N7_10 83.44(11) . . ?
O3_15 C2_15 Cr1_15 174.9(3) . . ?
O5_15 C4_15 Cr1_15 174.8(4) . . ?
O7_15 C6_15 Cr1_15 174.1(3) . . ?
C6_16 Cr1_16 C2_16 83.72(17) . . ?
C6_16 Cr1_16 C4_16 86.80(17) . . ?
C2_16 Cr1_16 C4_16 86.99(15) . . ?
C6_16 Cr1_16 N9_12 179.31(15) . . ?
C2_16 Cr1_16 N9_12 96.92(13) . . ?
C4_16 Cr1_16 N9_12 93.51(13) . . ?
C6_16 Cr1_16 N5_10 96.83(16) . . ?
C2_16 Cr1_16 N5_10 179.08(14) . . ?
C4_16 Cr1_16 N5_10 93.78(14) . . ?
N9_12 Cr1_16 N5_10 82.53(11) . . ?
C6_16 Cr1_16 N9_9 95.62(15) . . ?
C2_16 Cr1_16 N9_9 96.71(13) . . ?
C4_16 Cr1_16 N9_9 175.77(14) . . ?
N9_12 Cr1_16 N9_9 84.04(11) . . ?
N5_10 Cr1_16 N9_9 82.50(12) . . ?
O3_16 C2_16 Cr1_16 173.9(3) . . ?
O5_16 C4_16 Cr1_16 176.8(3) . . ?
O7_16 C6_16 Cr1_16 173.7(4) . . ?
C20_17 P1_17 C14_17 111.41(18) . . ?
C20_17 P1_17 C8_17 108.94(18) . . ?
C14_17 P1_17 C8_17 108.43(17) . . ?
C20_17 P1_17 C2_17 110.51(17) . . ?
C14_17 P1_17 C2_17 107.69(17) . . ?
C8_17 P1_17 C2_17 109.83(18) . . ?
C3_17 C2_17 C7_17 120.2(3) . . ?
C3_17 C2_17 P1_17 119.3(3) . . ?
C7_17 C2_17 P1_17 120.4(3) . . ?
C4_17 C3_17 C2_17 119.4(4) . . ?
C4_17 C3_17 H3_17 120.3 . . ?
C2_17 C3_17 H3_17 120.3 . . ?
C3_17 C4_17 C5_17 120.7(4) . . ?
C3_17 C4_17 H4_17 119.7 . . ?
C5_17 C4_17 H4_17 119.7 . . ?
C4_17 C5_17 C6_17 120.2(4) . . ?
C4_17 C5_17 H5_17 119.9 . . ?
C6_17 C5_17 H5_17 119.9 . . ?
C7_17 C6_17 C5_17 119.9(4) . . ?
C7_17 C6_17 H6_17 120.1 . . ?
C5_17 C6_17 H6_17 120.1 . . ?
C6_17 C7_17 C2_17 119.6(4) . . ?
C6_17 C7_17 H7_17 120.2 . . ?
C2_17 C7_17 H7_17 120.2 . . ?
C9_17 C8_17 C13_17 120.2(4) . . ?
C9_17 C8_17 P1_17 119.8(3) . . ?
C13_17 C8_17 P1_17 119.9(3) . . ?
C10_17 C9_17 C8_17 119.6(5) . . ?
C10_17 C9_17 H9_17 120.2 . . ?
C8_17 C9_17 H9_17 120.2 . . ?
C11_17 C10_17 C9_17 120.4(5) . . ?
C11_17 C10_17 H10_17 119.8 . . ?
C9_17 C10_17 H10_17 119.8 . . ?
C12_17 C11_17 C10_17 120.3(4) . . ?
C12_17 C11_17 H11_17 119.9 . . ?
C10_17 C11_17 H11_17 119.9 . . ?
C11_17 C12_17 C13_17 120.1(4) . . ?
C11_17 C12_17 H12_17 120.0 . . ?
C13_17 C12_17 H12_17 120.0 . . ?
C12_17 C13_17 C8_17 119.5(5) . . ?
C12_17 C13_17 H13_17 120.3 . . ?
C8_17 C13_17 H13_17 120.3 . . ?
C15_17 C14_17 C19_17 120.4(3) . . ?
C15_17 C14_17 P1_17 120.0(3) . . ?
C19_17 C14_17 P1_17 119.6(3) . . ?
C16_17 C15_17 C14_17 119.7(4) . . ?
C16_17 C15_17 H15_17 120.2 . . ?
C14_17 C15_17 H15_17 120.2 . . ?
C15_17 C16_17 C17_17 120.0(4) . . ?
C15_17 C16_17 H16_17 120.0 . . ?
C17_17 C16_17 H16_17 120.0 . . ?
C18_17 C17_17 C16_17 120.5(4) . . ?
C18_17 C17_17 H17_17 119.8 . . ?
C16_17 C17_17 H17_17 119.8 . . ?
C17_17 C18_17 C19_17 120.6(4) . . ?
C17_17 C18_17 H18_17 119.7 . . ?
C19_17 C18_17 H18_17 119.7 . . ?
C18_17 C19_17 C14_17 118.8(4) . . ?
C18_17 C19_17 H19_17 120.6 . . ?
C14_17 C19_17 H19_17 120.6 . . ?
C25_17 C20_17 C21_17 119.9(4) . . ?
C25_17 C20_17 P1_17 120.9(3) . . ?
C21_17 C20_17 P1_17 119.2(3) . . ?
C22_17 C21_17 C20_17 119.7(4) . . ?
C22_17 C21_17 H21_17 120.2 . . ?
C20_17 C21_17 H21_17 120.2 . . ?
C23_17 C22_17 C21_17 119.8(4) . . ?
C23_17 C22_17 H22_17 120.1 . . ?
C21_17 C22_17 H22_17 120.1 . . ?
C22_17 C23_17 C24_17 120.6(4) . . ?
C22_17 C23_17 H23_17 119.7 . . ?
C24_17 C23_17 H23_17 119.7 . . ?
C25_17 C24_17 C23_17 120.2(4) . . ?
C25_17 C24_17 H24_17 119.9 . . ?
C23_17 C24_17 H24_17 119.9 . . ?
C24_17 C25_17 C20_17 119.8(4) . . ?
C24_17 C25_17 H25_17 120.1 . . ?
C20_17 C25_17 H25_17 120.1 . . ?
C20_18 P1_18 C2_18 108.40(16) . . ?
C20_18 P1_18 C8_18 107.57(16) . . ?
C2_18 P1_18 C8_18 112.14(16) . . ?
C20_18 P1_18 C14_18 108.96(16) . . ?
C2_18 P1_18 C14_18 108.39(16) . . ?
C8_18 P1_18 C14_18 111.30(16) . . ?
C7_18 C2_18 C3_18 119.6(3) . . ?
C7_18 C2_18 P1_18 121.1(3) . . ?
C3_18 C2_18 P1_18 118.9(3) . . ?
C4_18 C3_18 C2_18 119.6(4) . . ?
C4_18 C3_18 H3_18 120.2 . . ?
C2_18 C3_18 H3_18 120.2 . . ?
C5_18 C4_18 C3_18 120.9(4) . . ?
C5_18 C4_18 H4_18 119.6 . . ?
C3_18 C4_18 H4_18 119.6 . . ?
C4_18 C5_18 C6_18 119.4(4) . . ?
C4_18 C5_18 H5_18 120.3 . . ?
C6_18 C5_18 H5_18 120.3 . . ?
C7_18 C6_18 C5_18 120.9(4) . . ?
C7_18 C6_18 H6_18 119.6 . . ?
C5_18 C6_18 H6_18 119.6 . . ?
C6_18 C7_18 C2_18 119.6(4) . . ?
C6_18 C7_18 H7_18 120.2 . . ?
C2_18 C7_18 H7_18 120.2 . . ?
C9_18 C8_18 C13_18 119.3(3) . . ?
C9_18 C8_18 P1_18 119.5(3) . . ?
C13_18 C8_18 P1_18 121.1(3) . . ?
C10_18 C9_18 C8_18 120.5(3) . . ?
C10_18 C9_18 H9_18 119.8 . . ?
C8_18 C9_18 H9_18 119.8 . . ?
C9_18 C10_18 C11_18 120.0(3) . . ?
C9_18 C10_18 H10_18 120.0 . . ?
C11_18 C10_18 H10_18 120.0 . . ?
C12_18 C11_18 C10_18 120.1(4) . . ?
C12_18 C11_18 H11_18 120.0 . . ?
C10_18 C11_18 H11_18 120.0 . . ?
C11_18 C12_18 C13_18 120.3(4) . . ?
C11_18 C12_18 H12_18 119.8 . . ?
C13_18 C12_18 H12_18 119.8 . . ?
C12_18 C13_18 C8_18 119.7(3) . . ?
C12_18 C13_18 H13_18 120.1 . . ?
C8_18 C13_18 H13_18 120.1 . . ?
C19_18 C14_18 C15_18 120.5(3) . . ?
C19_18 C14_18 P1_18 119.8(3) . . ?
C15_18 C14_18 P1_18 119.6(3) . . ?
C16_18 C15_18 C14_18 119.4(4) . . ?
C16_18 C15_18 H15_18 120.3 . . ?
C14_18 C15_18 H15_18 120.3 . . ?
C15_18 C16_18 C17_18 120.2(4) . . ?
C15_18 C16_18 H16_18 119.9 . . ?
C17_18 C16_18 H16_18 119.9 . . ?
C18_18 C17_18 C16_18 120.4(3) . . ?
C18_18 C17_18 H17_18 119.8 . . ?
C16_18 C17_18 H17_18 119.8 . . ?
C17_18 C18_18 C19_18 119.7(4) . . ?
C17_18 C18_18 H18_18 120.1 . . ?
C19_18 C18_18 H18_18 120.1 . . ?
C14_18 C19_18 C18_18 119.7(4) . . ?
C14_18 C19_18 H19_18 120.1 . . ?
C18_18 C19_18 H19_18 120.1 . . ?
C21_18 C20_18 C25_18 120.4(3) . . ?
C21_18 C20_18 P1_18 119.0(3) . . ?
C25_18 C20_18 P1_18 120.4(3) . . ?
C20_18 C21_18 C22_18 119.4(4) . . ?
C20_18 C21_18 H21_18 120.3 . . ?
C22_18 C21_18 H21_18 120.3 . . ?
C23_18 C22_18 C21_18 120.1(4) . . ?
C23_18 C22_18 H22_18 119.9 . . ?
C21_18 C22_18 H22_18 119.9 . . ?
C22_18 C23_18 C24_18 120.4(4) . . ?
C22_18 C23_18 H23_18 119.8 . . ?
C24_18 C23_18 H23_18 119.8 . . ?
C23_18 C24_18 C25_18 120.6(4) . . ?
C23_18 C24_18 H24_18 119.7 . . ?
C25_18 C24_18 H24_18 119.7 . . ?
C24_18 C25_18 C20_18 119.1(4) . . ?
C24_18 C25_18 H25_18 120.5 . . ?
C20_18 C25_18 H25_18 120.5 . . ?
C8_191 P1_191 C2_191 112.4(6) . . ?
C8_191 P1_191 C20_191 110.2(7) . . ?
C2_191 P1_191 C20_191 105.1(6) . . ?
C8_191 P1_191 C14_191 120.2(7) . . ?
C2_191 P1_191 C14_191 111.9(7) . . ?
C20_191 P1_191 C14_191 94.5(7) . . ?
C3_191 C2_191 C7_191 118.6(9) . . ?
C3_191 C2_191 P1_191 120.5(9) . . ?
C7_191 C2_191 P1_191 120.9(8) . . ?
C2_191 C3_191 C4_191 120.3(11) . . ?
C2_191 C3_191 H3_191 119.9 . . ?
C4_191 C3_191 H3_191 119.9 . . ?
C5_191 C4_191 C3_191 120.9(11) . . ?
C5_191 C4_191 H4_191 119.6 . . ?
C3_191 C4_191 H4_191 119.6 . . ?
C4_191 C5_191 C6_191 118.6(10) . . ?
C4_191 C5_191 H5_191 120.7 . . ?
C6_191 C5_191 H5_191 120.7 . . ?
C7_191 C6_191 C5_191 121.4(9) . . ?
C7_191 C6_191 H6_191 119.3 . . ?
C5_191 C6_191 H6_191 119.3 . . ?
C6_191 C7_191 C2_191 120.0(9) . . ?
C6_191 C7_191 H7_191 120.0 . . ?
C2_191 C7_191 H7_191 120.0 . . ?
C13_191 C8_191 C9_191 115.6(9) . . ?
C13_191 C8_191 P1_191 124.7(8) . . ?
C9_191 C8_191 P1_191 119.3(8) . . ?
C10_191 C9_191 C8_191 121.4(8) . . ?
C10_191 C9_191 H9_191 119.3 . . ?
C8_191 C9_191 H9_191 119.3 . . ?
C9_191 C10_191 C11_191 120.9(9) . . ?
C9_191 C10_191 H10_191 119.5 . . ?
C11_191 C10_191 H10_191 119.5 . . ?
C12_191 C11_191 C10_191 119.2(10) . . ?
C12_191 C11_191 H11_191 120.4 . . ?
C10_191 C11_191 H11_191 120.4 . . ?
C11_191 C12_191 C13_191 121.7(10) . . ?
C11_191 C12_191 H12_191 119.2 . . ?
C13_191 C12_191 H12_191 119.2 . . ?
C8_191 C13_191 C12_191 120.7(10) . . ?
C8_191 C13_191 H13_191 119.6 . . ?
C12_191 C13_191 H13_191 119.6 . . ?
C15_191 C14_191 C19_191 120.0(9) . . ?
C15_191 C14_191 P1_191 114.8(9) . . ?
C19_191 C14_191 P1_191 125.1(8) . . ?
C14_191 C15_191 C16_191 118.1(11) . . ?
C14_191 C15_191 H15_191 121.0 . . ?
C16_191 C15_191 H15_191 121.0 . . ?
C17_191 C16_191 C15_191 118.9(11) . . ?
C17_191 C16_191 H16_191 120.6 . . ?
C15_191 C16_191 H16_191 120.6 . . ?
C16_191 C17_191 C18_191 124.1(11) . . ?
C16_191 C17_191 H17_191 118.0 . . ?
C18_191 C17_191 H17_191 118.0 . . ?
C19_191 C18_191 C17_191 117.2(12) . . ?
C19_191 C18_191 H18_191 121.4 . . ?
C17_191 C18_191 H18_191 121.4 . . ?
C18_191 C19_191 C14_191 121.4(11) . . ?
C18_191 C19_191 H19_191 119.3 . . ?
C14_191 C19_191 H19_191 119.3 . . ?
C21_191 C20_191 C25_191 122.0(9) . . ?
C21_191 C20_191 P1_191 117.6(9) . . ?
C25_191 C20_191 P1_191 118.0(8) . . ?
C20_191 C21_191 C22_191 119.8(11) . . ?
C20_191 C21_191 H21_191 120.1 . . ?
C22_191 C21_191 H21_191 120.1 . . ?
C21_191 C22_191 C23_191 118.1(11) . . ?
C21_191 C22_191 H22_191 120.9 . . ?
C23_191 C22_191 H22_191 120.9 . . ?
C22_191 C23_191 C24_191 121.8(10) . . ?
C22_191 C23_191 H23_191 119.1 . . ?
C24_191 C23_191 H23_191 119.1 . . ?
C25_191 C24_191 C23_191 119.0(11) . . ?
C25_191 C24_191 H24_191 120.5 . . ?
C23_191 C24_191 H24_191 120.5 . . ?
C24_191 C25_191 C20_191 118.3(11) . . ?
C24_191 C25_191 H25_191 120.8 . . ?
C20_191 C25_191 H25_191 120.8 . . ?
C8_192 P1_192 C2_192 112.9(6) . . ?
C8_192 P1_192 C20_192 105.6(6) . . ?
C2_192 P1_192 C20_192 112.3(6) . . ?
C8_192 P1_192 C14_192 103.4(6) . . ?
C2_192 P1_192 C14_192 108.8(6) . . ?
C20_192 P1_192 C14_192 113.6(7) . . ?
C3_192 C2_192 C7_192 119.9(8) . . ?
C3_192 C2_192 P1_192 120.5(8) . . ?
C7_192 C2_192 P1_192 119.5(7) . . ?
C2_192 C3_192 C4_192 120.0(9) . . ?
C2_192 C3_192 H3_192 120.0 . . ?
C4_192 C3_192 H3_192 120.0 . . ?
C5_192 C4_192 C3_192 120.5(9) . . ?
C5_192 C4_192 H4_192 119.7 . . ?
C3_192 C4_192 H4_192 119.7 . . ?
C4_192 C5_192 C6_192 120.1(9) . . ?
C4_192 C5_192 H5_192 119.9 . . ?
C6_192 C5_192 H5_192 119.9 . . ?
C7_192 C6_192 C5_192 119.3(8) . . ?
C7_192 C6_192 H6_192 120.4 . . ?
C5_192 C6_192 H6_192 120.4 . . ?
C6_192 C7_192 C2_192 119.8(8) . . ?
C6_192 C7_192 H7_192 120.1 . . ?
C2_192 C7_192 H7_192 120.1 . . ?
C13_192 C8_192 C9_192 120.5(8) . . ?
C13_192 C8_192 P1_192 119.2(7) . . ?
C9_192 C8_192 P1_192 120.1(7) . . ?
C10_192 C9_192 C8_192 119.0(7) . . ?
C10_192 C9_192 H9_192 120.5 . . ?
C8_192 C9_192 H9_192 120.5 . . ?
C9_192 C10_192 C11_192 121.5(8) . . ?
C9_192 C10_192 H10_192 119.3 . . ?
C11_192 C10_192 H10_192 119.3 . . ?
C12_192 C11_192 C10_192 118.1(8) . . ?
C12_192 C11_192 H11_192 121.0 . . ?
C10_192 C11_192 H11_192 121.0 . . ?
C11_192 C12_192 C13_192 121.2(8) . . ?
C11_192 C12_192 H12_192 119.4 . . ?
C13_192 C12_192 H12_192 119.4 . . ?
C8_192 C13_192 C12_192 118.4(9) . . ?
C8_192 C13_192 H13_192 120.8 . . ?
C12_192 C13_192 H13_192 120.8 . . ?
C15_192 C14_192 C19_192 122.3(9) . . ?
C15_192 C14_192 P1_192 121.6(8) . . ?
C19_192 C14_192 P1_192 116.1(8) . . ?
C14_192 C15_192 C16_192 113.5(10) . . ?
C14_192 C15_192 H15_192 123.3 . . ?
C16_192 C15_192 H15_192 123.3 . . ?
C17_192 C16_192 C15_192 117.5(11) . . ?
C17_192 C16_192 H16_192 121.3 . . ?
C15_192 C16_192 H16_192 121.2 . . ?
C16_192 C17_192 C18_192 130.1(11) . . ?
C16_192 C17_192 H17_192 114.9 . . ?
C18_192 C17_192 H17_192 114.9 . . ?
C19_192 C18_192 C17_192 112.2(11) . . ?
C19_192 C18_192 H18_192 123.9 . . ?
C17_192 C18_192 H18_192 123.9 . . ?
C18_192 C19_192 C14_192 124.2(10) . . ?
C18_192 C19_192 H19_192 117.9 . . ?
C14_192 C19_192 H19_192 117.9 . . ?
C21_192 C20_192 C25_192 119.5(8) . . ?
C21_192 C20_192 P1_192 122.3(8) . . ?
C25_192 C20_192 P1_192 118.1(7) . . ?
C22_192 C21_192 C20_192 120.0(9) . . ?
C22_192 C21_192 H21_192 120.0 . . ?
C20_192 C21_192 H21_192 120.0 . . ?
C23_192 C22_192 C21_192 119.5(10) . . ?
C23_192 C22_192 H22_192 120.3 . . ?
C21_192 C22_192 H22_192 120.3 . . ?
C22_192 C23_192 C24_192 121.6(9) . . ?
C22_192 C23_192 H23_192 119.2 . . ?
C24_192 C23_192 H23_192 119.2 . . ?
C25_192 C24_192 C23_192 117.7(9) . . ?
C25_192 C24_192 H24_192 121.2 . . ?
C23_192 C24_192 H24_192 121.2 . . ?
C24_192 C25_192 C20_192 121.1(10) . . ?
C24_192 C25_192 H25_192 119.5 . . ?
C20_192 C25_192 H25_192 119.5 . . ?
C5_201 O1_201 C2_201 110.5(11) . . ?
O1_201 C2_201 C3_201 103.5(10) . . ?
O1_201 C2_201 H2A_201 111.1 . . ?
C3_201 C2_201 H2A_201 111.1 . . ?
O1_201 C2_201 H2B_201 111.1 . . ?
C3_201 C2_201 H2B_201 111.1 . . ?
H2A_201 C2_201 H2B_201 109.0 . . ?
C2_201 C3_201 C4_201 103.5(11) . . ?
C2_201 C3_201 H3A_201 111.1 . . ?
C4_201 C3_201 H3A_201 111.1 . . ?
C2_201 C3_201 H3B_201 111.1 . . ?
C4_201 C3_201 H3B_201 111.1 . . ?
H3A_201 C3_201 H3B_201 109.0 . . ?
C5_201 C4_201 C3_201 104.2(10) . . ?
C5_201 C4_201 H4A_201 110.9 . . ?
C3_201 C4_201 H4A_201 110.9 . . ?
C5_201 C4_201 H4B_201 110.9 . . ?
C3_201 C4_201 H4B_201 110.9 . . ?
H4A_201 C4_201 H4B_201 108.9 . . ?
O1_201 C5_201 C4_201 106.1(10) . . ?
O1_201 C5_201 H5A_201 110.5 . . ?
C4_201 C5_201 H5A_201 110.5 . . ?
O1_201 C5_201 H5B_201 110.5 . . ?
C4_201 C5_201 H5B_201 110.5 . . ?
H5A_201 C5_201 H5B_201 108.7 . . ?
C5_202 O1_202 C2_202 108.1(6) . . ?
O1_202 C2_202 C3_202 106.5(6) . . ?
O1_202 C2_202 H2A_202 110.4 . . ?
C3_202 C2_202 H2A_202 110.4 . . ?
O1_202 C2_202 H2B_202 110.4 . . ?
C3_202 C2_202 H2B_202 110.4 . . ?
H2A_202 C2_202 H2B_202 108.6 . . ?
C2_202 C3_202 C4_202 101.6(6) . . ?
C2_202 C3_202 H3A_202 111.5 . . ?
C4_202 C3_202 H3A_202 111.5 . . ?
C2_202 C3_202 H3B_202 111.5 . . ?
C4_202 C3_202 H3B_202 111.5 . . ?
H3A_202 C3_202 H3B_202 109.3 . . ?
C5_202 C4_202 C3_202 103.4(6) . . ?
C5_202 C4_202 H4A_202 111.1 . . ?
C3_202 C4_202 H4A_202 111.1 . . ?
C5_202 C4_202 H4B_202 111.1 . . ?
C3_202 C4_202 H4B_202 111.1 . . ?
H4A_202 C4_202 H4B_202 109.0 . . ?
O1_202 C5_202 C4_202 108.0(6) . . ?
O1_202 C5_202 H5A_202 110.1 . . ?
C4_202 C5_202 H5A_202 110.1 . . ?
O1_202 C5_202 H5B_202 110.1 . . ?
C4_202 C5_202 H5B_202 110.1 . . ?
H5A_202 C5_202 H5B_202 108.4 . . ?
C5_999 O1_999 C2_999 109.8(8) . . ?
C3_999 C2_999 O1_999 103.8(9) . . ?
C3_999 C2_999 H2A_999 111.0 . . ?
O1_999 C2_999 H2A_999 111.0 . . ?
C3_999 C2_999 H2B_999 111.0 . . ?
O1_999 C2_999 H2B_999 111.0 . . ?
H2A_999 C2_999 H2B_999 109.0 . . ?
C2_999 C3_999 C4_999 107.6(10) . . ?
C2_999 C3_999 H3A_999 110.2 . . ?
C4_999 C3_999 H3A_999 110.2 . . ?
C2_999 C3_999 H3B_999 110.2 . . ?
C4_999 C3_999 H3B_999 110.2 . . ?
H3A_999 C3_999 H3B_999 108.5 . . ?
C3_999 C4_999 C5_999 105.1(10) . . ?
C3_999 C4_999 H4A_999 110.7 . . ?
C5_999 C4_999 H4A_999 110.7 . . ?
C3_999 C4_999 H4B_999 110.7 . . ?
C5_999 C4_999 H4B_999 110.7 . . ?
H4A_999 C4_999 H4B_999 108.8 . . ?
O1_999 C5_999 C4_999 105.9(10) . . ?
O1_999 C5_999 H5A_999 110.6 . . ?
C4_999 C5_999 H5A_999 110.6 . . ?
O1_999 C5_999 H5B_999 110.6 . . ?
C4_999 C5_999 H5B_999 110.6 . . ?
H5A_999 C5_999 H5B_999 108.7 . . ?

loop_
_geom_bond_atom_site_label_1
_geom_bond_atom_site_label_2
_geom_bond_distance
_geom_bond_site_symmetry_2
_geom_bond_publ_flag
P1_1 C8_1 1.782(7) . ?
P1_1 C21_1 1.791(9) 2_766 ?
P1_1 C14_1 1.800(8) . ?
P1_1 C2_1 1.842(13) . ?
C2_1 C3_1 1.362(17) . ?
C2_1 C7_1 1.393(14) . ?
C3_1 C4_1 1.380(13) . ?
C3_1 H3_1 0.9500 . ?
C4_1 C5_1 1.366(13) . ?
C4_1 H4_1 0.9500 . ?
C5_1 C6_1 1.382(13) . ?
C5_1 H5_1 0.9500 . ?
C6_1 C7_1 1.366(13) . ?
C6_1 H6_1 0.9500 . ?
C7_1 H7_1 0.9500 . ?
C8_1 C9_1 1.400(9) . ?
C8_1 C13_1 1.4028(10) . ?
C9_1 C10_1 1.357(10) . ?
C9_1 H9_1 0.9500 . ?
C10_1 C11_1 1.383(11) . ?
C10_1 H10_1 0.9500 . ?
C11_1 C12_1 1.382(10) . ?
C11_1 H11_1 0.9500 . ?
C12_1 C13_1 1.344(12) . ?
C12_1 H12_1 0.9500 . ?
C13_1 H13_1 0.9500 . ?
C14_1 C19_1 1.345(11) . ?
C14_1 C15_1 1.375(10) . ?
C15_1 C18_1 1.343(11) . ?
C15_1 H15_1 0.9500 . ?
C16_1 C17_1 1.369(12) . ?
C16_1 C18_1 1.407(12) . ?
C16_1 H16_1 0.9500 . ?
C17_1 C19_1 1.415(10) . ?
C17_1 H17_1 0.9500 . ?
C18_1 H18_1 0.9500 . ?
C19_1 H19_1 0.9500 . ?
C20_1 C22_1 1.378(11) . ?
C20_1 C21_1 1.403(11) . ?
C20_1 H20_1 0.9500 . ?
C21_1 C25_1 1.363(13) . ?
C22_1 C23_1 1.388(12) . ?
C22_1 H22_1 0.9500 . ?
C23_1 C24_1 1.412(15) . ?
C23_1 H23_1 0.9500 . ?
C24_1 C25_1 1.430(12) . ?
C24_1 H24_1 0.9500 . ?
C25_1 H25_1 0.9500 . ?
P1_2 C12_2 1.775(9) . ?
P1_2 C22_2 1.786(9) . ?
P1_2 C4_2 1.811(9) . ?
P1_2 C10_2 1.882(9) . ?
C2_2 C25_2 1.363(12) . ?
C2_2 C3_2 1.388(11) . ?
C2_2 H2_2 0.9500 . ?
C3_2 C22_2 1.389(11) . ?
C3_2 H3_2 0.9500 . ?
C4_2 C5_2 1.384(12) . ?
C4_2 C9_2 1.422(12) . ?
C5_2 C6_2 1.407(12) . ?
C5_2 H5_2 0.9500 . ?
C6_2 C7_2 1.411(16) . ?
C6_2 H6_2 0.9500 . ?
C7_2 C8_2 1.393(12) . ?
C7_2 H7_2 0.9500 . ?
C8_2 C9_2 1.384(12) . ?
C8_2 H8_2 0.9500 . ?
C9_2 H9_2 0.9500 . ?
C10_2 C17_2 1.219(12) . ?
C10_2 C21_2 1.237(12) . ?
C11_2 C16_2 1.381(15) . ?
C11_2 C12_2 1.436(18) . ?
C11_2 H11_2 0.9500 . ?
C12_2 C13_2 1.400(14) . ?
C14_2 C16_2 1.381(14) . ?
C14_2 C15_2 1.401(15) . ?
C14_2 H14_2 0.9500 . ?
C13_2 C15_2 1.364(14) . ?
C13_2 H13_2 0.9500 . ?
C15_2 H15_2 0.9500 . ?
C16_2 H16_2 0.9500 . ?
C17_2 C18_2 1.331(12) . ?
C17_2 H17_2 0.9500 . ?
C18_2 C19_2 1.382(13) . ?
C18_2 H18_2 0.9500 . ?
C19_2 C20_2 1.372(12) . ?
C19_2 H19_2 0.9500 . ?
C20_2 C21_2 1.354(11) . ?
C20_2 H20_2 0.9500 . ?
C21_2 H21_2 0.9500 . ?
C22_2 C23_2 1.417(15) . ?
C23_2 C24_2 1.368(13) . ?
C23_2 H23_2 0.9500 . ?
C24_2 C25_2 1.407(13) . ?
C24_2 H24_2 0.9500 . ?
C25_2 H25_2 0.9500 . ?
O1_31 C5_31 1.429(13) . ?
O1_31 C2_31 1.506(13) . ?
C2_31 C3_31 1.513(14) . ?
C2_31 H2A_31 0.9900 . ?
C2_31 H2B_31 0.9900 . ?
C3_31 C4_31 1.524(13) . ?
C3_31 H3A_31 0.9900 . ?
C3_31 H3B_31 0.9900 . ?
C4_31 C5_31 1.457(13) . ?
C4_31 H4A_31 0.9900 . ?
C4_31 H4B_31 0.9900 . ?
C5_31 H5A_31 0.9900 . ?
C5_31 H5B_31 0.9900 . ?
O1_32 C5_32 1.452(13) . ?
O1_32 C2_32 1.482(13) . ?
C2_32 C3_32 1.471(13) . ?
C2_32 H2A_32 0.9900 . ?
C2_32 H2B_32 0.9900 . ?
C3_32 C4_32 1.518(13) . ?
C3_32 H3A_32 0.9900 . ?
C3_32 H3B_32 0.9900 . ?
C4_32 C5_32 1.456(13) . ?
C4_32 H4A_32 0.9900 . ?
C4_32 H4B_32 0.9900 . ?
C5_32 H5A_32 0.9900 . ?
C5_32 H5B_32 0.9900 . ?
O1_41 C5_41 1.473(12) . ?
O1_41 C2_41 1.541(13) . ?
C2_41 C3_41 1.426(13) . ?
C2_41 H2A_41 0.9900 . ?
C2_41 H2B_41 0.9900 . ?
C3_41 C4_41 1.440(13) . ?
C3_41 H3A_41 0.9900 . ?
C3_41 H3B_41 0.9900 . ?
C4_41 C5_41 1.498(12) . ?
C4_41 H4A_41 0.9900 . ?
C4_41 H4B_41 0.9900 . ?
C5_41 H5A_41 0.9900 . ?
C5_41 H5B_41 0.9900 . ?
O1_42 C5_42 1.468(13) . ?
O1_42 C2_42 1.526(14) . ?
C2_42 C3_42 1.445(13) . ?
C2_42 H2A_42 0.9900 . ?
C2_42 H2B_42 0.9900 . ?
C3_42 C4_42 1.474(13) . ?
C3_42 H3A_42 0.9900 . ?
C3_42 H3B_42 0.9900 . ?
C4_42 C5_42 1.503(14) . ?
C4_42 H4A_42 0.9900 . ?
C4_42 H4B_42 0.9900 . ?
C5_42 H5A_42 0.9900 . ?
C5_42 H5B_42 0.9900 . ?
O1_51 C5_51 1.377(13) . ?
O1_51 C2_51 1.539(12) . ?
C2_51 C3_51 1.495(14) . ?
C2_51 H2A_51 0.9900 . ?
C2_51 H2B_51 0.9900 . ?
C3_51 C4_51 1.521(12) . ?
C3_51 H3A_51 0.9900 . ?
C3_51 H3B_51 0.9900 . ?
C4_51 C5_51 1.441(13) . ?
C4_51 H4A_51 0.9900 . ?
C4_51 H4B_51 0.9900 . ?
C5_51 H5A_51 0.9900 . ?
C5_51 H5B_51 0.9900 . ?
O1_52 C5_52 1.409(14) . ?
O1_52 C2_52 1.501(13) . ?
C2_52 C3_52 1.472(14) . ?
C2_52 H2A_52 0.9900 . ?
C2_52 H2B_52 0.9900 . ?
C3_52 C4_52 1.507(14) . ?
C3_52 H3A_52 0.9900 . ?
C3_52 H3B_52 0.9900 . ?
C4_52 C5_52 1.485(13) . ?
C4_52 H4A_52 0.9900 . ?
C4_52 H4B_52 0.9900 . ?
C5_52 H5A_52 0.9900 . ?
C5_52 H5B_52 0.9900 . ?
O1_61 C5_61 1.410(8) . ?
O1_61 C2_61 1.471(9) . ?
C2_61 C3_61 1.541(10) . ?
C2_61 H2A_61 0.9900 . ?
C2_61 H2B_61 0.9900 . ?
C3_61 C4_61 1.500(10) . ?
C3_61 H3A_61 0.9900 . ?
C3_61 H3B_61 0.9900 . ?
C4_61 C5_61 1.511(10) . ?
C4_61 H4A_61 0.9900 . ?
C4_61 H4B_61 0.9900 . ?
C5_61 H5A_61 0.9900 . ?
C5_61 H5B_61 0.9900 . ?
O1_62 C5_62 1.418(13) . ?
O1_62 C2_62 1.495(13) . ?
C2_62 C3_62 1.459(14) . ?
C2_62 H2A_62 0.9900 . ?
C2_62 H2B_62 0.9900 . ?
C3_62 C4_62 1.506(13) . ?
C3_62 H3A_62 0.9900 . ?
C3_62 H3B_62 0.9900 . ?
C4_62 C5_62 1.500(13) . ?
C4_62 H4A_62 0.9900 . ?
C4_62 H4B_62 0.9900 . ?
C5_62 H5A_62 0.9900 . ?
C5_62 H5B_62 0.9900 . ?
O1_7 C5_7 1.435(7) . ?
O1_7 C2_7 1.435(6) . ?
C2_7 C3_7 1.493(7) . ?
C2_7 H2A_7 0.9900 . ?
C2_7 H2B_7 0.9900 . ?
C3_7 C4_7 1.518(7) . ?
C3_7 H3A_7 0.9900 . ?
C3_7 H3B_7 0.9900 . ?
C4_7 C5_7 1.501(8) . ?
C4_7 H4A_7 0.9900 . ?
C4_7 H4B_7 0.9900 . ?
C5_7 H5A_7 0.9900 . ?
C5_7 H5B_7 0.9900 . ?
O1_8 C5_8 1.404(6) . ?
O1_8 C2_8 1.439(7) . ?
C2_8 C3_8 1.485(8) . ?
C2_8 H2A_8 0.9900 . ?
C2_8 H2B_8 0.9900 . ?
C3_8 C4_8 1.502(8) . ?
C3_8 H3A_8 0.9900 . ?
C3_8 H3B_8 0.9900 . ?
C4_8 C5_8 1.490(6) . ?
C4_8 H4A_8 0.9900 . ?
C4_8 H4B_8 0.9900 . ?
C5_8 H5A_8 0.9900 . ?
C5_8 H5B_8 0.9900 . ?
B1_9 C2_9 1.591(5) . ?
B1_9 C6_9 1.595(5) . ?
B1_9 C4_9 1.596(5) . ?
B1_9 C8_9 1.601(5) . ?
C2_9 N3_9 1.146(5) . ?
C4_9 N5_9 1.141(5) . ?
N5_9 Cr1_13 2.079(3) . ?
C6_9 N7_9 1.140(5) . ?
N7_9 Cr1_14 2.090(3) . ?
C8_9 N9_9 1.140(5) . ?
N9_9 Cr1_16 2.084(3) . ?
B1_10 C2_10 1.592(5) . ?
B1_10 C4_10 1.596(5) . ?
B1_10 C6_10 1.597(5) . ?
B1_10 C8_10 1.598(5) . ?
C2_10 N3_10 1.141(5) . ?
C4_10 N5_10 1.142(5) . ?
N5_10 Cr1_16 2.076(3) . ?
C6_10 N7_10 1.151(4) . ?
N7_10 Cr1_15 2.093(3) . ?
C8_10 N9_10 1.143(5) . ?
N9_10 Cr1_14 2.064(3) . ?
B1_11 C4_11 1.589(5) . ?
B1_11 C2_11 1.591(5) . ?
B1_11 C6_11 1.593(5) . ?
B1_11 C8_11 1.600(5) . ?
C2_11 N3_11 1.150(5) . ?
C4_11 N5_11 1.143(5) . ?
N5_11 Cr1_14 2.063(3) . ?
C6_11 N7_11 1.139(5) . ?
N7_11 Cr1_15 2.080(3) . ?
C8_11 N9_11 1.137(5) . ?
N9_11 Cr1_13 2.067(3) . ?
B1_12 C4_12 1.591(5) . ?
B1_12 C8_12 1.592(5) . ?
B1_12 C2_12 1.592(5) . ?
B1_12 C6_12 1.592(5) . ?
C2_12 N3_12 1.146(5) . ?
C4_12 N5_12 1.148(4) . ?
N5_12 Cr1_15 2.072(3) . ?
C6_12 N7_12 1.146(4) . ?
N7_12 Cr1_13 2.072(3) . ?
C8_12 N9_12 1.149(4) . ?
N9_12 Cr1_16 2.067(3) . ?
Cr1_13 C2_13 1.820(4) . ?
Cr1_13 C4_13 1.824(4) . ?
Cr1_13 C6_13 1.846(4) . ?
C2_13 O3_13 1.158(5) . ?
C4_13 O5_13 1.172(5) . ?
C6_13 O7_13 1.158(5) . ?
Cr1_14 C4_14 1.830(5) . ?
Cr1_14 C2_14 1.831(4) . ?
Cr1_14 C6_14 1.834(4) . ?
C2_14 O3_14 1.164(5) . ?
C4_14 O5_14 1.162(5) . ?
C6_14 O7_14 1.169(5) . ?
Cr1_15 C6_15 1.834(4) . ?
Cr1_15 C4_15 1.836(4) . ?
Cr1_15 C2_15 1.838(4) . ?
C2_15 O3_15 1.170(5) . ?
C4_15 O5_15 1.166(5) . ?
C6_15 O7_15 1.161(4) . ?
Cr1_16 C6_16 1.829(4) . ?
Cr1_16 C2_16 1.830(4) . ?
Cr1_16 C4_16 1.841(4) . ?
C2_16 O3_16 1.168(4) . ?
C4_16 O5_16 1.162(5) . ?
C6_16 O7_16 1.161(5) . ?
P1_17 C20_17 1.789(4) . ?
P1_17 C14_17 1.796(3) . ?
P1_17 C8_17 1.797(4) . ?
P1_17 C2_17 1.799(4) . ?
C2_17 C3_17 1.398(5) . ?
C2_17 C7_17 1.399(5) . ?
C3_17 C4_17 1.381(6) . ?
C3_17 H3_17 0.9500 . ?
C4_17 C5_17 1.383(6) . ?
C4_17 H4_17 0.9500 . ?
C5_17 C6_17 1.392(6) . ?
C5_17 H5_17 0.9500 . ?
C6_17 C7_17 1.389(6) . ?
C6_17 H6_17 0.9500 . ?
C7_17 H7_17 0.9500 . ?
C8_17 C9_17 1.384(6) . ?
C8_17 C13_17 1.396(6) . ?
C9_17 C10_17 1.383(6) . ?
C9_17 H9_17 0.9500 . ?
C10_17 C11_17 1.378(8) . ?
C10_17 H10_17 0.9500 . ?
C11_17 C12_17 1.378(8) . ?
C11_17 H11_17 0.9500 . ?
C12_17 C13_17 1.386(6) . ?
C12_17 H12_17 0.9500 . ?
C13_17 H13_17 0.9500 . ?
C14_17 C15_17 1.396(5) . ?
C14_17 C19_17 1.401(5) . ?
C15_17 C16_17 1.381(5) . ?
C15_17 H15_17 0.9500 . ?
C16_17 C17_17 1.391(7) . ?
C16_17 H16_17 0.9500 . ?
C17_17 C18_17 1.377(7) . ?
C17_17 H17_17 0.9500 . ?
C18_17 C19_17 1.390(5) . ?
C18_17 H18_17 0.9500 . ?
C19_17 H19_17 0.9500 . ?
C20_17 C25_17 1.398(5) . ?
C20_17 C21_17 1.399(5) . ?
C21_17 C22_17 1.387(6) . ?
C21_17 H21_17 0.9500 . ?
C22_17 C23_17 1.383(6) . ?
C22_17 H22_17 0.9500 . ?
C23_17 C24_17 1.386(6) . ?
C23_17 H23_17 0.9500 . ?
C24_17 C25_17 1.375(6) . ?
C24_17 H24_17 0.9500 . ?
C25_17 H25_17 0.9500 . ?
P1_18 C20_18 1.784(4) . ?
P1_18 C2_18 1.791(4) . ?
P1_18 C8_18 1.799(3) . ?
P1_18 C14_18 1.802(3) . ?
C2_18 C7_18 1.383(5) . ?
C2_18 C3_18 1.398(5) . ?
C3_18 C4_18 1.385(6) . ?
C3_18 H3_18 0.9500 . ?
C4_18 C5_18 1.360(6) . ?
C4_18 H4_18 0.9500 . ?
C5_18 C6_18 1.392(6) . ?
C5_18 H5_18 0.9500 . ?
C6_18 C7_18 1.376(6) . ?
C6_18 H6_18 0.9500 . ?
C7_18 H7_18 0.9500 . ?
C8_18 C9_18 1.391(5) . ?
C8_18 C13_18 1.397(5) . ?
C9_18 C10_18 1.382(5) . ?
C9_18 H9_18 0.9500 . ?
C10_18 C11_18 1.383(5) . ?
C10_18 H10_18 0.9500 . ?
C11_18 C12_18 1.383(6) . ?
C11_18 H11_18 0.9500 . ?
C12_18 C13_18 1.389(5) . ?
C12_18 H12_18 0.9500 . ?
C13_18 H13_18 0.9500 . ?
C14_18 C19_18 1.381(5) . ?
C14_18 C15_18 1.403(5) . ?
C15_18 C16_18 1.383(5) . ?
C15_18 H15_18 0.9500 . ?
C16_18 C17_18 1.390(6) . ?
C16_18 H16_18 0.9500 . ?
C17_18 C18_18 1.386(6) . ?
C17_18 H17_18 0.9500 . ?
C18_18 C19_18 1.397(5) . ?
C18_18 H18_18 0.9500 . ?
C19_18 H19_18 0.9500 . ?
C20_18 C21_18 1.393(5) . ?
C20_18 C25_18 1.397(5) . ?
C21_18 C22_18 1.395(5) . ?
C21_18 H21_18 0.9500 . ?
C22_18 C23_18 1.380(6) . ?
C22_18 H22_18 0.9500 . ?
C23_18 C24_18 1.380(6) . ?
C23_18 H23_18 0.9500 . ?
C24_18 C25_18 1.389(5) . ?
C24_18 H24_18 0.9500 . ?
C25_18 H25_18 0.9500 . ?
P1_191 C8_191 1.780(9) . ?
P1_191 C2_191 1.805(9) . ?
P1_191 C20_191 1.818(10) . ?
P1_191 C14_191 1.829(10) . ?
C2_191 C3_191 1.379(12) . ?
C2_191 C7_191 1.404(11) . ?
C3_191 C4_191 1.397(11) . ?
C3_191 H3_191 0.9500 . ?
C4_191 C5_191 1.366(12) . ?
C4_191 H4_191 0.9500 . ?
C5_191 C6_191 1.388(12) . ?
C5_191 H5_191 0.9500 . ?
C6_191 C7_191 1.368(11) . ?
C6_191 H6_191 0.9500 . ?
C7_191 H7_191 0.9500 . ?
C8_191 C13_191 1.386(11) . ?
C8_191 C9_191 1.433(11) . ?
C9_191 C10_191 1.365(11) . ?
C9_191 H9_191 0.9500 . ?
C10_191 C11_191 1.373(12) . ?
C10_191 H10_191 0.9500 . ?
C11_191 C12_191 1.333(14) . ?
C11_191 H11_191 0.9500 . ?
C12_191 C13_191 1.408(13) . ?
C12_191 H12_191 0.9500 . ?
C13_191 H13_191 0.9500 . ?
C14_191 C15_191 1.380(13) . ?
C14_191 C19_191 1.420(13) . ?
C15_191 C16_191 1.466(13) . ?
C15_191 H15_191 0.9500 . ?
C16_191 C17_191 1.324(15) . ?
C16_191 H16_191 0.9500 . ?
C17_191 C18_191 1.408(15) . ?
C17_191 H17_191 0.9500 . ?
C18_191 C19_191 1.372(12) . ?
C18_191 H18_191 0.9500 . ?
C19_191 H19_191 0.9500 . ?
C20_191 C21_191 1.380(12) . ?
C20_191 C25_191 1.404(12) . ?
C21_191 C22_191 1.384(12) . ?
C21_191 H21_191 0.9500 . ?
C22_191 C23_191 1.397(16) . ?
C22_191 H22_191 0.9500 . ?
C23_191 C24_191 1.412(15) . ?
C23_191 H23_191 0.9500 . ?
C24_191 C25_191 1.381(13) . ?
C24_191 H24_191 0.9500 . ?
C25_191 H25_191 0.9500 . ?
P1_192 C8_192 1.784(9) . ?
P1_192 C2_192 1.790(8) . ?
P1_192 C20_192 1.793(9) . ?
P1_192 C14_192 1.810(9) . ?
C2_192 C3_192 1.374(11) . ?
C2_192 C7_192 1.411(10) . ?
C3_192 C4_192 1.388(10) . ?
C3_192 H3_192 0.9500 . ?
C4_192 C5_192 1.365(10) . ?
C4_192 H4_192 0.9500 . ?
C5_192 C6_192 1.415(11) . ?
C5_192 H5_192 0.9500 . ?
C6_192 C7_192 1.376(10) . ?
C6_192 H6_192 0.9500 . ?
C7_192 H7_192 0.9500 . ?
C8_192 C13_192 1.373(10) . ?
C8_192 C9_192 1.392(11) . ?
C9_192 C10_192 1.373(10) . ?
C9_192 H9_192 0.9500 . ?
C10_192 C11_192 1.387(11) . ?
C10_192 H10_192 0.9500 . ?
C11_192 C12_192 1.364(12) . ?
C11_192 H11_192 0.9500 . ?
C12_192 C13_192 1.406(12) . ?
C12_192 H12_192 0.9500 . ?
C13_192 H13_192 0.9500 . ?
C14_192 C15_192 1.388(12) . ?
C14_192 C19_192 1.417(12) . ?
C15_192 C16_192 1.511(13) . ?
C15_192 H15_192 0.9500 . ?
C16_192 C17_192 1.327(15) . ?
C16_192 H16_192 0.9500 . ?
C17_192 C18_192 1.374(15) . ?
C17_192 H17_192 0.9500 . ?
C18_192 C19_192 1.359(12) . ?
C18_192 H18_192 0.9500 . ?
C19_192 H19_192 0.9500 . ?
C20_192 C21_192 1.392(11) . ?
C20_192 C25_192 1.409(11) . ?
C21_192 C22_192 1.390(11) . ?
C21_192 H21_192 0.9500 . ?
C22_192 C23_192 1.390(14) . ?
C22_192 H22_192 0.9500 . ?
C23_192 C24_192 1.415(14) . ?
C23_192 H23_192 0.9500 . ?
C24_192 C25_192 1.382(12) . ?
C24_192 H24_192 0.9500 . ?
C25_192 H25_192 0.9500 . ?
O1_201 C5_201 1.432(13) . ?
O1_201 C2_201 1.467(13) . ?
C2_201 C3_201 1.496(13) . ?
C2_201 H2A_201 0.9900 . ?
C2_201 H2B_201 0.9900 . ?
C3_201 C4_201 1.510(13) . ?
C3_201 H3A_201 0.9900 . ?
C3_201 H3B_201 0.9900 . ?
C4_201 C5_201 1.490(13) . ?
C4_201 H4A_201 0.9900 . ?
C4_201 H4B_201 0.9900 . ?
C5_201 H5A_201 0.9900 . ?
C5_201 H5B_201 0.9900 . ?
O1_202 C5_202 1.442(9) . ?
O1_202 C2_202 1.445(9) . ?
C2_202 C3_202 1.511(9) . ?
C2_202 H2A_202 0.9900 . ?
C2_202 H2B_202 0.9900 . ?
C3_202 C4_202 1.527(9) . ?
C3_202 H3A_202 0.9900 . ?
C3_202 H3B_202 0.9900 . ?
C4_202 C5_202 1.488(10) . ?
C4_202 H4A_202 0.9900 . ?
C4_202 H4B_202 0.9900 . ?
C5_202 H5A_202 0.9900 . ?
C5_202 H5B_202 0.9900 . ?
O1_999 C5_999 1.416(12) . ?
O1_999 C2_999 1.515(12) . ?
C2_999 C3_999 1.448(13) . ?
C2_999 H2A_999 0.9900 . ?
C2_999 H2B_999 0.9900 . ?
C3_999 C4_999 1.468(12) . ?
C3_999 H3A_999 0.9900 . ?
C3_999 H3B_999 0.9900 . ?
C4_999 C5_999 1.486(12) . ?
C4_999 H4A_999 0.9900 . ?
C4_999 H4B_999 0.9900 . ?
C5_999 H5A_999 0.9900 . ?
C5_999 H5B_999 0.9900 . ?
